data_4302981
loop_
_publ_author_name
'Tsutomu Mizuta'
'Yuta Inami'
'Kazuyuki Kubo'
'Katsuhiko Miyoshi'

_publ_contact_author_address
;
Department of Chemistry, Graduate School of Science, 
Hiroshima University, 
1-3-1 Kagamiyama, Higashi-Hiroshima 739-8526, JAPAN
;
_publ_contact_author_email mizuta@sci.hiroshima-u.ac.jp
_publ_contact_author_fax +81-824-24-0729
_publ_contact_author_name 'Prof Tsutomu Mizuta'
_publ_contact_author_phone +81-824-24-7420
_publ_section_title
;
Synthesis of Binuclear Complexes Bound in an Enlarged
Tetraphosphamacrocycle: Two Diphosphine Metal Units Linked in
Front-to-Front Style
;
_journal_name_full 'Inorganic Chemistry'
_journal_page_first 7534
_journal_page_last 7536
_journal_paper_doi 10.1021/ic9013224
_journal_volume 48
_journal_year 2009
_chemical_formula_sum 'C91.5 H80 Cl6 Fe4 O4 P4'
_chemical_formula_weight 1803.54
_chemical_name_systematic
; 
 ? 
;
_space_group_IT_number 2
_symmetry_cell_setting triclinic
_symmetry_space_group_name_Hall '-P 1'
_symmetry_space_group_name_H-M 'P -1'
_atom_sites_solution_hydrogens geom
_atom_sites_solution_primary direct
_atom_sites_solution_secondary difmap
_audit_creation_method SHELXL-97
_cell_angle_alpha 69.9960(10)
_cell_angle_beta 69.6210(10)
_cell_angle_gamma 62.0370(10)
_cell_formula_units_Z 2
_cell_length_a 16.8980(4)
_cell_length_b 17.2740(4)
_cell_length_c 17.3800(5)
_cell_measurement_temperature 200(2)
_cell_volume 4101.29(18)
_computing_cell_refinement 'HKL (Otwinowski, 1997)'
_computing_data_collection 'HKL (Otwinowski, 1997)'
_computing_data_reduction 'HKL (Otwinowski, 1997)'
_computing_structure_refinement 'SHELXL-97 (Sheldrick, 1997)'
_computing_structure_solution 'SHELXS-97 (Sheldrick, 1990)'
_diffrn_ambient_temperature 200(2)
_diffrn_measured_fraction_theta_full 0.886
_diffrn_measured_fraction_theta_max 0.886
_diffrn_measurement_device_type 'Mac Science DIP2030 Imaging Plate'
_diffrn_radiation_monochromator graphite
_diffrn_radiation_source 'fine-focus sealed tube'
_diffrn_radiation_type MoK\a
_diffrn_radiation_wavelength 0.71069
_diffrn_reflns_av_R_equivalents 0.0000
_diffrn_reflns_av_sigmaI/netI 0.0657
_diffrn_reflns_limit_h_max 22
_diffrn_reflns_limit_h_min 0
_diffrn_reflns_limit_k_max 22
_diffrn_reflns_limit_k_min -19
_diffrn_reflns_limit_l_max 22
_diffrn_reflns_limit_l_min -21
_diffrn_reflns_number 17507
_diffrn_reflns_theta_full 27.96
_diffrn_reflns_theta_max 27.96
_diffrn_reflns_theta_min 1.67
_exptl_absorpt_coefficient_mu 1.019
_exptl_absorpt_correction_T_max 0.9976
_exptl_absorpt_correction_T_min 0.9364
_exptl_absorpt_correction_type integration
_exptl_crystal_colour orange
_exptl_crystal_density_diffrn 1.460
_exptl_crystal_density_method 'not measured'
_exptl_crystal_description stick
_exptl_crystal_F_000 1854
_exptl_crystal_size_max 0.75
_exptl_crystal_size_mid 0.10
_exptl_crystal_size_min 0.10
_refine_diff_density_max 0.926
_refine_diff_density_min -1.127
_refine_diff_density_rms 0.114
_refine_ls_extinction_coef 0.0042(3)
_refine_ls_extinction_expression Fc^*^=kFc[1+0.001xFc^2^\l^3^/sin(2\q)]^-1/4^
_refine_ls_extinction_method SHELXL
_refine_ls_goodness_of_fit_ref 1.059
_refine_ls_hydrogen_treatment constr
_refine_ls_matrix_type full
_refine_ls_number_parameters 1020
_refine_ls_number_reflns 17507
_refine_ls_number_restraints 0
_refine_ls_restrained_S_all 1.059
_refine_ls_R_factor_all 0.1249
_refine_ls_R_factor_gt 0.0707
_refine_ls_shift/su_max 0.001
_refine_ls_shift/su_mean 0.000
_refine_ls_structure_factor_coef Fsqd
_refine_ls_weighting_details 'calc w=1/[\s^2^(Fo^2^)+(0.0594P)^2^+17.1277P] where P=(Fo^2^+2Fc^2^)/3'
_refine_ls_weighting_scheme calc
_refine_ls_wR_factor_gt 0.1572
_refine_ls_wR_factor_ref 0.1905
_reflns_number_gt 11007
_reflns_number_total 17507
_reflns_threshold_expression >2sigma(I)
_cod_data_source_file ic9013224_si_002_1.cif
_cod_data_source_block inami02
_cod_original_cell_volume 4101.30(18)
_cod_original_formula_sum 'C91.50 H80 Cl6 Fe4 O4 P4'
_cod_database_code 4302981

loop_
_symmetry_equiv_pos_as_xyz
'x, y, z'
'-x, -y, -z'

loop_
_atom_site_label
_atom_site_type_symbol
_atom_site_fract_x
_atom_site_fract_y
_atom_site_fract_z
_atom_site_U_iso_or_equiv
_atom_site_adp_type
_atom_site_occupancy
_atom_site_symmetry_multiplicity
_atom_site_calc_flag
_atom_site_refinement_flags
_atom_site_disorder_assembly
_atom_site_disorder_group
Fe1 Fe 0.90604(5) 0.55796(5) 0.33282(4) 0.02720(17) Uani 1 1 d . . .
Fe2 Fe 0.66391(5) 0.84306(5) 0.36864(5) 0.0357(2) Uani 1 1 d . . .
Fe3 Fe 0.27602(5) 1.22112(5) 0.23458(5) 0.0365(2) Uani 1 1 d . . .
Fe4 Fe 0.24385(5) 1.08243(5) 0.05506(5) 0.02918(18) Uani 1 1 d . . .
P1 P 0.69627(9) 0.68249(10) 0.27836(9) 0.0310(3) Uani 1 1 d . . .
P2 P 0.72046(11) 0.62371(10) 0.49613(9) 0.0364(3) Uani 1 1 d . . .
P3 P 0.09179(9) 1.19075(9) 0.21808(8) 0.0282(3) Uani 1 1 d . . .
P4 P 0.30994(9) 1.00983(9) 0.23983(9) 0.0311(3) Uani 1 1 d . . .
O1 O 0.6770(3) 0.7065(3) 0.1820(2) 0.0403(9) Uani 1 1 d . . .
O2 O 0.7265(3) 0.6055(3) 0.5960(2) 0.0479(11) Uani 1 1 d . . .
O3 O -0.0097(2) 1.2741(2) 0.2019(2) 0.0300(8) Uani 1 1 d . . .
O4 O 0.3998(2) 0.9185(3) 0.2702(2) 0.0395(9) Uani 1 1 d . . .
C1 C 0.8156(3) 0.6078(3) 0.2572(3) 0.0295(11) Uani 1 1 d . . .
C2 C 0.8442(4) 0.5118(4) 0.2870(3) 0.0357(12) Uani 1 1 d . . .
H1 H 0.8046 0.4816 0.3196 0.043 Uiso 1 1 calc R . .
C3 C 0.9406(4) 0.4702(4) 0.2597(4) 0.0369(12) Uani 1 1 d . . .
H2 H 0.9770 0.4075 0.2708 0.044 Uiso 1 1 calc R . .
C4 C 0.9738(4) 0.5389(3) 0.2124(3) 0.0325(11) Uani 1 1 d . . .
H3 H 1.0363 0.5299 0.1870 0.039 Uiso 1 1 calc R . .
C5 C 0.8976(3) 0.6232(3) 0.2098(3) 0.0296(11) Uani 1 1 d . . .
H4 H 0.9004 0.6800 0.1817 0.035 Uiso 1 1 calc R . .
C6 C 0.8422(4) 0.5899(4) 0.4496(3) 0.0337(12) Uani 1 1 d . . .
C7 C 0.9004(5) 0.4954(4) 0.4565(4) 0.0448(15) Uani 1 1 d . . .
H5 H 0.8807 0.4475 0.4844 0.054 Uiso 1 1 calc R . .
C8 C 0.9915(4) 0.4863(4) 0.4147(4) 0.0468(16) Uani 1 1 d . . .
H6 H 1.0434 0.4312 0.4102 0.056 Uiso 1 1 calc R . .
C9 C 0.9926(4) 0.5721(5) 0.3810(4) 0.0460(15) Uani 1 1 d . . .
H7 H 1.0452 0.5849 0.3496 0.055 Uiso 1 1 calc R . .
C10 C 0.9012(4) 0.6370(4) 0.4019(3) 0.0357(12) Uani 1 1 d . . .
H8 H 0.8827 0.7003 0.3869 0.043 Uiso 1 1 calc R . .
C11 C 0.6987(3) 0.7897(4) 0.2669(3) 0.0301(11) Uani 1 1 d . . .
C12 C 0.6151(4) 0.8692(4) 0.2663(4) 0.0428(14) Uani 1 1 d . . .
H9 H 0.5570 0.8721 0.2681 0.051 Uiso 1 1 calc R . .
C13 C 0.6331(4) 0.9417(4) 0.2626(4) 0.0512(16) Uani 1 1 d . . .
H10 H 0.5896 1.0020 0.2607 0.061 Uiso 1 1 calc R . .
C14 C 0.7275(4) 0.9101(4) 0.2621(4) 0.0452(14) Uani 1 1 d . . .
H11 H 0.7577 0.9452 0.2608 0.054 Uiso 1 1 calc R . .
C15 C 0.7686(3) 0.8162(3) 0.2640(3) 0.0329(11) Uani 1 1 d . . .
H12 H 0.8314 0.7779 0.2635 0.039 Uiso 1 1 calc R . .
C16 C 0.6744(4) 0.7447(4) 0.4776(3) 0.0384(13) Uani 1 1 d . . .
C17 C 0.5795(4) 0.7977(4) 0.4733(4) 0.0517(17) Uani 1 1 d . . .
H13 H 0.5369 0.7759 0.4741 0.062 Uiso 1 1 calc R . .
C18 C 0.5606(5) 0.8892(5) 0.4677(4) 0.0590(19) Uani 1 1 d . . .
H14 H 0.5034 0.9388 0.4635 0.071 Uiso 1 1 calc R . .
C19 C 0.6424(5) 0.8930(4) 0.4694(4) 0.0546(17) Uani 1 1 d . . .
H15 H 0.6490 0.9455 0.4671 0.066 Uiso 1 1 calc R . .
C20 C 0.7122(5) 0.8051(4) 0.4752(4) 0.0440(14) Uani 1 1 d . . .
H16 H 0.7737 0.7887 0.4772 0.053 Uiso 1 1 calc R . .
C21 C 0.6104(3) 0.6875(4) 0.1728(3) 0.0290(11) Uani 1 1 d . . .
C22 C 0.6014(4) 0.6069(4) 0.2108(3) 0.0367(13) Uani 1 1 d . . .
H17 H 0.6407 0.5623 0.2466 0.044 Uiso 1 1 calc R . .
C23 C 0.5352(4) 0.5908(4) 0.1970(3) 0.0355(12) Uani 1 1 d . . .
H18 H 0.5302 0.5347 0.2232 0.043 Uiso 1 1 calc R . .
C24 C 0.4755(3) 0.6549(3) 0.1455(3) 0.0275(10) Uani 1 1 d . . .
C25 C 0.4872(4) 0.7357(3) 0.1066(3) 0.0294(11) Uani 1 1 d . . .
H19 H 0.4487 0.7802 0.0700 0.035 Uiso 1 1 calc R . .
C26 C 0.5532(3) 0.7524(3) 0.1201(3) 0.0305(11) Uani 1 1 d . . .
H20 H 0.5593 0.8079 0.0934 0.037 Uiso 1 1 calc R . .
C27 C 0.4063(4) 0.6336(3) 0.1274(3) 0.0323(11) Uani 1 1 d . . .
C28 C 0.4577(5) 0.5935(5) 0.0476(3) 0.0488(16) Uani 1 1 d . . .
H21 H 0.4788 0.6366 0.0018 0.073 Uiso 1 1 calc R . .
H22 H 0.4158 0.5810 0.0308 0.073 Uiso 1 1 calc R . .
H23 H 0.5107 0.5376 0.0598 0.073 Uiso 1 1 calc R . .
C29 C 0.3217(4) 0.7181(4) 0.1067(5) 0.0533(18) Uani 1 1 d . . .
H24 H 0.2909 0.7479 0.1543 0.080 Uiso 1 1 calc R . .
H25 H 0.2792 0.7014 0.0959 0.080 Uiso 1 1 calc R . .
H26 H 0.3410 0.7591 0.0567 0.080 Uiso 1 1 calc R . .
C30 C 0.6260(4) 0.4324(3) 0.7979(3) 0.0300(11) Uani 1 1 d . . .
C31 C 0.6744(5) 0.4076(4) 0.7229(4) 0.0520(17) Uani 1 1 d . . .
H27 H 0.6863 0.3499 0.7178 0.062 Uiso 1 1 calc R . .
C32 C 0.7069(5) 0.4640(4) 0.6537(4) 0.058(2) Uani 1 1 d . . .
H28 H 0.7394 0.4452 0.6020 0.070 Uiso 1 1 calc R . .
C33 C 0.6916(4) 0.5472(4) 0.6607(3) 0.0364(12) Uani 1 1 d . . .
C34 C 0.6423(4) 0.5734(4) 0.7342(3) 0.0416(14) Uani 1 1 d . . .
H29 H 0.6301 0.6313 0.7392 0.050 Uiso 1 1 calc R . .
C35 C 0.6095(5) 0.5168(4) 0.8023(4) 0.0428(14) Uani 1 1 d . . .
H30 H 0.5748 0.5369 0.8531 0.051 Uiso 1 1 calc R . .
C36 C 0.1420(3) 1.2534(4) 0.2359(3) 0.0321(11) Uani 1 1 d . . .
C37 C 0.1530(4) 1.2410(4) 0.3181(4) 0.0412(13) Uani 1 1 d . . .
H31 H 0.1403 1.1977 0.3662 0.049 Uiso 1 1 calc R . .
C38 C 0.1860(4) 1.3041(5) 0.3158(5) 0.0526(17) Uani 1 1 d . . .
H32 H 0.1989 1.3106 0.3617 0.063 Uiso 1 1 calc R . .
C39 C 0.1959(4) 1.3554(4) 0.2325(5) 0.0502(17) Uani 1 1 d . . .
H33 H 0.2168 1.4026 0.2129 0.060 Uiso 1 1 calc R . .
C40 C 0.1697(4) 1.3246(4) 0.1833(4) 0.0378(13) Uani 1 1 d . . .
H34 H 0.1704 1.3475 0.1251 0.045 Uiso 1 1 calc R . .
C41 C 0.3573(3) 1.0918(4) 0.2190(4) 0.0373(13) Uani 1 1 d . . .
C42 C 0.3710(4) 1.1075(4) 0.2885(4) 0.0480(15) Uani 1 1 d . . .
H35 H 0.3605 1.0761 0.3454 0.058 Uiso 1 1 calc R . .
C43 C 0.4028(4) 1.1774(5) 0.2583(6) 0.062(2) Uani 1 1 d . . .
H36 H 0.4181 1.2004 0.2910 0.074 Uiso 1 1 calc R . .
C44 C 0.4077(4) 1.2068(5) 0.1711(5) 0.0594(19) Uani 1 1 d . . .
H37 H 0.4267 1.2535 0.1352 0.071 Uiso 1 1 calc R . .
C45 C 0.3797(4) 1.1554(4) 0.1455(4) 0.0437(14) Uani 1 1 d . . .
H38 H 0.3764 1.1619 0.0901 0.052 Uiso 1 1 calc R . .
C46 C 0.1367(3) 1.1863(3) 0.1081(3) 0.0272(10) Uani 1 1 d . . .
C47 C 0.1047(3) 1.1456(4) 0.0730(4) 0.0349(12) Uani 1 1 d . . .
H39 H 0.0626 1.1177 0.1032 0.042 Uiso 1 1 calc R . .
C48 C 0.1454(4) 1.1534(4) -0.0138(4) 0.0394(13) Uani 1 1 d . . .
H40 H 0.1351 1.1322 -0.0516 0.047 Uiso 1 1 calc R . .
C49 C 0.2042(4) 1.1983(4) -0.0347(3) 0.0391(13) Uani 1 1 d . . .
H41 H 0.2402 1.2124 -0.0890 0.047 Uiso 1 1 calc R . .
C50 C 0.2001(3) 1.2185(3) 0.0396(3) 0.0315(11) Uani 1 1 d . . .
H42 H 0.2333 1.2482 0.0436 0.038 Uiso 1 1 calc R . .
C51 C 0.3258(4) 0.9941(4) 0.1370(4) 0.0356(12) Uani 1 1 d . . .
C52 C 0.2725(4) 0.9557(4) 0.1252(4) 0.0446(14) Uani 1 1 d . . .
H43 H 0.2293 0.9347 0.1680 0.054 Uiso 1 1 calc R . .
C53 C 0.2958(5) 0.9546(4) 0.0386(4) 0.0521(17) Uani 1 1 d . . .
H44 H 0.2707 0.9329 0.0133 0.063 Uiso 1 1 calc R . .
C54 C 0.3626(4) 0.9911(4) -0.0031(4) 0.0524(17) Uani 1 1 d . . .
H45 H 0.3905 0.9981 -0.0615 0.063 Uiso 1 1 calc R . .
C55 C 0.3813(3) 1.0157(4) 0.0566(4) 0.0424(14) Uani 1 1 d . . .
H46 H 0.4236 1.0421 0.0449 0.051 Uiso 1 1 calc R . .
C56 C -0.0909(3) 1.2855(3) 0.2632(3) 0.0256(10) Uani 1 1 d . . .
C57 C -0.1705(3) 1.3256(3) 0.2340(3) 0.0289(11) Uani 1 1 d . . .
H47 H -0.1675 1.3399 0.1755 0.035 Uiso 1 1 calc R . .
C58 C -0.2549(3) 1.3447(3) 0.2911(3) 0.0315(11) Uani 1 1 d . . .
H48 H -0.3094 1.3722 0.2707 0.038 Uiso 1 1 calc R . .
C59 C -0.2622(3) 1.3248(3) 0.3772(3) 0.0288(11) Uani 1 1 d . . .
C60 C -0.1807(4) 1.2827(4) 0.4047(3) 0.0360(12) Uani 1 1 d . . .
H49 H -0.1832 1.2666 0.4632 0.043 Uiso 1 1 calc R . .
C61 C -0.0946(3) 1.2634(4) 0.3476(3) 0.0346(12) Uani 1 1 d . . .
H50 H -0.0396 1.2353 0.3674 0.042 Uiso 1 1 calc R . .
C62 C -0.3543(3) 1.3547(4) 0.4405(3) 0.0341(12) Uani 1 1 d . . .
C63 C -0.4366(4) 1.3811(4) 0.4040(4) 0.0455(15) Uani 1 1 d . . .
H51 H -0.4280 1.3310 0.3833 0.068 Uiso 1 1 calc R . .
H52 H -0.4408 1.4338 0.3575 0.068 Uiso 1 1 calc R . .
H53 H -0.4933 1.3955 0.4479 0.068 Uiso 1 1 calc R . .
C64 C -0.3635(4) 1.4394(4) 0.4615(4) 0.0497(16) Uani 1 1 d . . .
H54 H -0.4213 1.4612 0.5026 0.074 Uiso 1 1 calc R . .
H55 H -0.3631 1.4863 0.4101 0.074 Uiso 1 1 calc R . .
H56 H -0.3117 1.4240 0.4850 0.074 Uiso 1 1 calc R . .
C65 C 0.3587(3) 0.7191(3) 0.4810(3) 0.0284(11) Uani 1 1 d . . .
C66 C 0.3952(4) 0.7036(4) 0.4004(3) 0.0431(14) Uani 1 1 d . . .
H57 H 0.4135 0.6453 0.3925 0.052 Uiso 1 1 calc R . .
C67 C 0.4059(4) 0.7704(4) 0.3311(4) 0.0443(14) Uani 1 1 d . . .
H58 H 0.4296 0.7580 0.2764 0.053 Uiso 1 1 calc R . .
C68 C 0.3823(3) 0.8545(3) 0.3409(3) 0.0311(11) Uani 1 1 d . . .
C69 C 0.3451(4) 0.8732(4) 0.4199(3) 0.0388(13) Uani 1 1 d . . .
H59 H 0.3276 0.9316 0.4272 0.047 Uiso 1 1 calc R . .
C70 C 0.3333(4) 0.8058(4) 0.4887(3) 0.0339(12) Uani 1 1 d . . .
H60 H 0.3069 0.8192 0.5430 0.041 Uiso 1 1 calc R . .
Cl1 Cl 0.61133(17) 0.14249(17) 0.34213(13) 0.0821(6) Uani 1 1 d . . .
Cl2 Cl 0.5850(2) 0.2773(5) 0.1699(3) 0.266(4) Uani 1 1 d . . .
C71 C 0.7042(6) 0.1542(5) 0.2615(5) 0.0604(19) Uani 1 1 d . . .
C72 C 0.6922(6) 0.2115(8) 0.1871(6) 0.093(3) Uani 1 1 d . . .
C73 C 0.7672(6) 0.2189(8) 0.1234(6) 0.087(3) Uani 1 1 d . . .
H61 H 0.7577 0.2585 0.0708 0.105 Uiso 1 1 calc R . .
C74 C 0.8532(6) 0.1702(7) 0.1356(7) 0.080(3) Uani 1 1 d . . .
H62 H 0.9047 0.1760 0.0926 0.096 Uiso 1 1 calc R . .
C75 C 0.8652(6) 0.1094(8) 0.2152(8) 0.102(3) Uani 1 1 d . . .
H63 H 0.9254 0.0741 0.2248 0.122 Uiso 1 1 calc R . .
C76 C 0.7928(7) 0.1020(6) 0.2757(6) 0.082(3) Uani 1 1 d . . .
H64 H 0.8014 0.0614 0.3282 0.099 Uiso 1 1 calc R . .
Cl3 Cl 0.2820(3) 0.5171(3) 0.0575(3) 0.0865(12) Uani 0.70 1 d P A 1
Cl4 Cl 0.0912(2) 0.6802(2) 0.0691(3) 0.0623(8) Uani 0.70 1 d P A 1
C77 C 0.2010(9) 0.5312(9) 0.0116(7) 0.045(3) Uiso 0.70 1 d P A 1
C78 C 0.1147(7) 0.6017(7) 0.0153(6) 0.035(2) Uiso 0.70 1 d P A 1
C79 C 0.0513(6) 0.6063(7) -0.0208(6) 0.037(2) Uiso 0.70 1 d P A 1
H65 H -0.0082 0.6536 -0.0174 0.044 Uiso 0.70 1 calc PR A 1
C80 C 0.0779(9) 0.5381(9) -0.0627(6) 0.043(2) Uiso 0.70 1 d P A 1
H66 H 0.0351 0.5403 -0.0880 0.052 Uiso 0.70 1 calc PR A 1
C81 C 0.1620(10) 0.4697(8) -0.0684(7) 0.048(3) Uiso 0.70 1 d P A 1
H67 H 0.1776 0.4253 -0.0978 0.057 Uiso 0.70 1 calc PR A 1
C82 C 0.2246(8) 0.4648(8) -0.0314(7) 0.049(3) Uiso 0.70 1 d P A 1
H68 H 0.2836 0.4168 -0.0348 0.058 Uiso 0.70 1 calc PR A 1
Cl5 Cl 0.3142(9) 0.4626(15) 0.0254(10) 0.189(9) Uani 0.30 1 d P B 2
Cl6 Cl 0.1513(14) 0.6359(13) 0.0852(9) 0.190(9) Uani 0.30 1 d P B 2
C83 C 0.2098(17) 0.507(2) 0.0018(17) 0.041(7) Uiso 0.30 1 d P B 2
C84 C 0.141(2) 0.577(2) 0.0260(16) 0.047(7) Uiso 0.30 1 d P B 2
C85 C 0.056(2) 0.620(2) -0.0018(19) 0.063(9) Uiso 0.30 1 d P B 2
H69 H 0.0091 0.6760 0.0102 0.076 Uiso 0.30 1 calc PR B 2
C86 C 0.0490(15) 0.5694(16) -0.0509(13) 0.033(5) Uiso 0.30 1 d P B 2
H70 H -0.0051 0.5889 -0.0698 0.040 Uiso 0.30 1 calc PR B 2
C87 C 0.127(2) 0.490(2) -0.0685(14) 0.038(5) Uiso 0.30 1 d P B 2
H71 H 0.1232 0.4555 -0.0988 0.045 Uiso 0.30 1 calc PR B 2
C88 C 0.200(2) 0.4619(16) -0.0469(16) 0.043(5) Uiso 0.30 1 d P B 2
H72 H 0.2504 0.4097 -0.0632 0.052 Uiso 0.30 1 calc PR B 2
Cl7 Cl -0.01007(17) 0.74480(13) 0.46314(15) 0.0790(6) Uani 1 1 d . C 5
Cl8 Cl -0.15565(19) 0.9372(2) 0.4776(2) 0.1267(12) Uani 1 1 d . C 5
C89 C 0.0204(5) 0.8350(5) 0.4278(4) 0.0550(17) Uani 1 1 d . C 5
C90 C -0.0422(6) 0.9172(5) 0.4350(5) 0.069(2) Uani 1 1 d . C 5
C91 C -0.0172(12) 0.9915(8) 0.4061(7) 0.122(5) Uani 1 1 d . C 5
H73 H -0.0601 1.0511 0.4102 0.146 Uiso 1 1 calc R C 5
C92 C 0.0787(13) 0.9683(11) 0.3699(8) 0.134(7) Uani 1 1 d . C 5
H74 H 0.1011 1.0145 0.3492 0.161 Uiso 1 1 calc R C 5
C93 C 0.1453(11) 0.8751(18) 0.3631(7) 0.200(11) Uani 1 1 d . C 5
H75 H 0.2088 0.8618 0.3389 0.240 Uiso 1 1 calc R C 5
C94 C 0.1156(7) 0.8156(8) 0.3897(5) 0.098(4) Uani 1 1 d . C 5
H76 H 0.1567 0.7558 0.3849 0.117 Uiso 1 1 calc R C 5
C95 C 0.0112(13) 0.8239(13) 0.2189(10) 0.130(13) Uani 0.50 1 d PG . 4
C96 C 0.0531(9) 0.8828(9) 0.1442(9) 0.093(7) Uani 0.50 1 d PG . 4
C97 C -0.0059(9) 0.9353(11) 0.0784(9) 0.092(9) Uani 0.50 1 d PG . 4
C98 C 0.0355(7) 0.9946(9) 0.0032(8) 0.102(10) Uani 0.50 1 d PG . 4
C99 C -0.0241(10) 1.0466(11) -0.0622(9) 0.100(12) Uani 0.50 1 d PG . 4
C100 C 0.0166(10) 1.1062(11) -0.1377(9) 0.109(9) Uani 0.50 1 d PG . 4
C101 C -0.0434(13) 1.1578(13) -0.2025(10) 0.117(11) Uani 0.50 1 d PG . 4
H77 H -0.0585 0.8648 0.2518 0.141 Uiso 0.50 1 d PG . 4
H78 H 0.0041 0.7735 0.1983 0.141 Uiso 0.50 1 d PG . 4
H79 H 0.0547 0.7864 0.2660 0.141 Uiso 0.50 1 d PG . 4
H80 H 0.0611 0.9308 0.1676 0.141 Uiso 0.50 1 d PG . 4
H81 H 0.1234 0.8398 0.1143 0.141 Uiso 0.50 1 d PG . 4
H82 H -0.0139 0.8871 0.0553 0.141 Uiso 0.50 1 d PG . 4
H83 H -0.0762 0.9780 0.1087 0.141 Uiso 0.50 1 d PG . 4
H84 H 0.0434 1.0429 0.0261 0.141 Uiso 0.50 1 d PG . 4
H85 H 0.1058 0.9519 -0.0272 0.141 Uiso 0.50 1 d PG . 4
H86 H -0.0320 0.9983 -0.0850 0.141 Uiso 0.50 1 d PG . 4
H87 H -0.0943 1.0892 -0.0317 0.141 Uiso 0.50 1 d PG . 4
H88 H 0.0245 1.1548 -0.1152 0.141 Uiso 0.50 1 d PG . 4
H89 H 0.0868 1.0639 -0.1685 0.141 Uiso 0.50 1 d PG . 4
H90 H -0.0511 1.1114 -0.2281 0.141 Uiso 0.50 1 d PG . 4
H91 H -0.1136 1.2027 -0.1745 0.141 Uiso 0.50 1 d PG . 4
H92 H -0.0130 1.2006 -0.2567 0.141 Uiso 0.50 1 d PG . 4

loop_
_atom_site_aniso_label
_atom_site_aniso_U_11
_atom_site_aniso_U_22
_atom_site_aniso_U_33
_atom_site_aniso_U_23
_atom_site_aniso_U_13
_atom_site_aniso_U_12
Fe1 0.0311(4) 0.0267(4) 0.0265(4) -0.0060(3) -0.0103(3) -0.0107(3)
Fe2 0.0288(4) 0.0317(4) 0.0424(5) -0.0123(3) -0.0023(3) -0.0098(3)
Fe3 0.0304(4) 0.0332(4) 0.0495(5) -0.0076(4) -0.0156(4) -0.0118(3)
Fe4 0.0262(4) 0.0278(4) 0.0278(4) -0.0059(3) -0.0037(3) -0.0079(3)
P1 0.0292(7) 0.0387(8) 0.0312(7) -0.0024(6) -0.0096(6) -0.0199(6)
P2 0.0477(8) 0.0411(8) 0.0287(7) -0.0086(6) -0.0047(6) -0.0263(7)
P3 0.0223(6) 0.0269(7) 0.0300(7) -0.0042(5) -0.0026(5) -0.0092(5)
P4 0.0212(6) 0.0298(7) 0.0349(7) -0.0038(5) -0.0075(5) -0.0056(6)
O1 0.042(2) 0.059(3) 0.034(2) 0.0040(18) -0.0147(17) -0.037(2)
O2 0.078(3) 0.063(3) 0.028(2) -0.0058(18) -0.004(2) -0.055(3)
O3 0.0198(16) 0.0304(19) 0.0271(18) -0.0028(14) 0.0011(14) -0.0066(15)
O4 0.0245(18) 0.038(2) 0.036(2) 0.0076(16) -0.0061(16) -0.0071(17)
C1 0.033(3) 0.036(3) 0.029(3) -0.007(2) -0.012(2) -0.017(2)
C2 0.045(3) 0.037(3) 0.038(3) -0.007(2) -0.013(3) -0.026(3)
C3 0.047(3) 0.029(3) 0.040(3) -0.018(2) -0.012(3) -0.011(3)
C4 0.035(3) 0.034(3) 0.030(3) -0.014(2) -0.004(2) -0.012(2)
C5 0.035(3) 0.030(3) 0.021(2) 0.0018(19) -0.008(2) -0.015(2)
C6 0.046(3) 0.036(3) 0.021(2) -0.007(2) -0.006(2) -0.018(3)
C7 0.066(4) 0.037(3) 0.029(3) 0.001(2) -0.020(3) -0.018(3)
C8 0.046(3) 0.039(3) 0.045(3) -0.011(3) -0.031(3) 0.007(3)
C9 0.032(3) 0.068(4) 0.050(4) -0.022(3) -0.017(3) -0.017(3)
C10 0.039(3) 0.044(3) 0.039(3) -0.017(2) -0.011(2) -0.021(3)
C11 0.026(2) 0.037(3) 0.028(3) -0.005(2) -0.005(2) -0.014(2)
C12 0.032(3) 0.040(3) 0.050(4) -0.006(3) -0.012(3) -0.008(3)
C13 0.046(3) 0.028(3) 0.060(4) 0.001(3) -0.012(3) -0.006(3)
C14 0.045(3) 0.038(3) 0.050(4) -0.006(3) -0.005(3) -0.021(3)
C15 0.026(2) 0.029(3) 0.039(3) -0.008(2) -0.001(2) -0.011(2)
C16 0.042(3) 0.043(3) 0.031(3) -0.012(2) 0.002(2) -0.022(3)
C17 0.040(3) 0.055(4) 0.050(4) -0.016(3) 0.014(3) -0.024(3)
C18 0.042(4) 0.055(4) 0.054(4) -0.028(3) 0.011(3) -0.003(3)
C19 0.062(4) 0.044(4) 0.058(4) -0.030(3) -0.003(3) -0.016(3)
C20 0.054(4) 0.040(3) 0.039(3) -0.013(3) -0.005(3) -0.020(3)
C21 0.026(2) 0.040(3) 0.027(3) -0.005(2) -0.007(2) -0.019(2)
C22 0.042(3) 0.032(3) 0.040(3) 0.009(2) -0.026(3) -0.018(3)
C23 0.041(3) 0.033(3) 0.039(3) 0.002(2) -0.018(2) -0.020(3)
C24 0.034(3) 0.029(3) 0.024(2) -0.0022(19) -0.011(2) -0.015(2)
C25 0.034(3) 0.027(3) 0.030(3) 0.002(2) -0.014(2) -0.016(2)
C26 0.034(3) 0.033(3) 0.028(3) 0.003(2) -0.013(2) -0.018(2)
C27 0.044(3) 0.029(3) 0.033(3) 0.001(2) -0.020(2) -0.019(2)
C28 0.080(5) 0.066(4) 0.027(3) -0.005(3) -0.011(3) -0.054(4)
C29 0.049(4) 0.050(4) 0.074(5) 0.011(3) -0.037(3) -0.029(3)
C30 0.037(3) 0.030(3) 0.032(3) -0.008(2) -0.012(2) -0.016(2)
C31 0.070(4) 0.042(3) 0.046(4) -0.021(3) 0.011(3) -0.033(3)
C32 0.085(5) 0.052(4) 0.041(4) -0.022(3) 0.020(3) -0.045(4)
C33 0.048(3) 0.046(3) 0.028(3) -0.007(2) -0.002(2) -0.035(3)
C34 0.067(4) 0.038(3) 0.031(3) -0.011(2) -0.001(3) -0.034(3)
C35 0.065(4) 0.036(3) 0.029(3) -0.006(2) -0.003(3) -0.028(3)
C36 0.022(2) 0.032(3) 0.039(3) -0.011(2) -0.007(2) -0.006(2)
C37 0.031(3) 0.055(4) 0.038(3) -0.017(3) -0.003(2) -0.015(3)
C38 0.047(3) 0.054(4) 0.067(5) -0.032(4) -0.023(3) -0.008(3)
C39 0.040(3) 0.031(3) 0.088(5) -0.024(3) -0.029(3) -0.003(3)
C40 0.035(3) 0.030(3) 0.050(3) -0.008(2) -0.018(3) -0.009(2)
C41 0.024(2) 0.033(3) 0.049(3) -0.005(2) -0.014(2) -0.005(2)
C42 0.045(3) 0.048(4) 0.061(4) -0.011(3) -0.028(3) -0.015(3)
C43 0.040(3) 0.053(4) 0.112(7) -0.017(4) -0.044(4) -0.015(3)
C44 0.033(3) 0.061(5) 0.083(5) -0.011(4) -0.006(3) -0.026(3)
C45 0.032(3) 0.044(3) 0.052(4) -0.012(3) 0.000(3) -0.018(3)
C46 0.019(2) 0.024(2) 0.034(3) -0.009(2) -0.005(2) -0.004(2)
C47 0.016(2) 0.035(3) 0.051(3) -0.012(2) -0.008(2) -0.006(2)
C48 0.040(3) 0.044(3) 0.039(3) -0.008(2) -0.021(3) -0.011(3)
C49 0.043(3) 0.038(3) 0.031(3) 0.004(2) -0.011(2) -0.017(3)
C50 0.030(3) 0.028(3) 0.032(3) -0.001(2) -0.006(2) -0.012(2)
C51 0.029(3) 0.027(3) 0.041(3) -0.005(2) -0.013(2) -0.002(2)
C52 0.052(4) 0.025(3) 0.054(4) -0.001(2) -0.020(3) -0.013(3)
C53 0.060(4) 0.031(3) 0.063(4) -0.019(3) -0.027(4) 0.000(3)
C54 0.034(3) 0.049(4) 0.047(4) -0.025(3) -0.002(3) 0.011(3)
C55 0.018(2) 0.049(4) 0.043(3) -0.016(3) -0.004(2) 0.003(2)
C56 0.024(2) 0.024(2) 0.027(2) -0.0049(19) -0.0037(19) -0.009(2)
C57 0.025(2) 0.038(3) 0.025(2) -0.008(2) -0.003(2) -0.014(2)
C58 0.023(2) 0.034(3) 0.034(3) -0.006(2) -0.007(2) -0.009(2)
C59 0.024(2) 0.027(3) 0.028(3) -0.003(2) -0.003(2) -0.008(2)
C60 0.032(3) 0.044(3) 0.021(3) -0.004(2) -0.003(2) -0.011(3)
C61 0.025(2) 0.043(3) 0.032(3) -0.006(2) -0.009(2) -0.011(2)
C62 0.026(2) 0.031(3) 0.034(3) -0.007(2) -0.001(2) -0.006(2)
C63 0.026(3) 0.047(4) 0.044(3) 0.005(3) -0.007(2) -0.009(3)
C64 0.047(3) 0.033(3) 0.053(4) -0.013(3) 0.009(3) -0.014(3)
C65 0.020(2) 0.032(3) 0.028(3) -0.008(2) 0.0057(19) -0.012(2)
C66 0.050(3) 0.038(3) 0.031(3) -0.017(2) 0.014(3) -0.019(3)
C67 0.053(4) 0.046(3) 0.027(3) -0.011(2) 0.003(3) -0.021(3)
C68 0.020(2) 0.033(3) 0.033(3) 0.002(2) -0.005(2) -0.011(2)
C69 0.045(3) 0.036(3) 0.032(3) -0.008(2) -0.004(2) -0.016(3)
C70 0.040(3) 0.033(3) 0.025(3) -0.008(2) -0.001(2) -0.015(2)
Cl1 0.0962(16) 0.1044(17) 0.0597(12) -0.0093(11) -0.0071(11) -0.0641(15)
Cl2 0.083(2) 0.430(9) 0.152(3) 0.140(4) -0.065(2) -0.111(4)
C71 0.079(5) 0.059(4) 0.062(5) -0.016(4) -0.024(4) -0.034(4)
C72 0.070(6) 0.142(9) 0.072(6) 0.011(6) -0.028(5) -0.059(6)
C73 0.079(6) 0.147(9) 0.060(5) -0.015(5) -0.008(4) -0.075(7)
C74 0.051(5) 0.101(7) 0.095(7) -0.045(6) 0.002(5) -0.032(5)
C75 0.048(5) 0.110(9) 0.125(9) -0.044(7) -0.015(6) -0.003(5)
C76 0.087(7) 0.078(6) 0.083(6) -0.009(5) -0.024(5) -0.036(5)
Cl3 0.0477(19) 0.130(3) 0.103(3) -0.038(2) -0.0213(19) -0.040(2)
Cl4 0.0735(19) 0.0661(17) 0.0586(17) -0.0290(14) 0.0082(15) -0.0421(16)
Cl5 0.075(8) 0.33(3) 0.121(12) 0.047(13) -0.041(8) -0.094(12)
Cl6 0.32(2) 0.27(2) 0.117(11) -0.116(13) 0.078(13) -0.262(19)
Cl7 0.0985(16) 0.0528(11) 0.0984(16) -0.0086(10) -0.0321(13) -0.0385(12)
Cl8 0.0809(17) 0.099(2) 0.109(2) 0.0094(16) 0.0062(15) -0.0057(16)
C89 0.066(4) 0.068(5) 0.045(4) 0.001(3) -0.020(3) -0.042(4)
C90 0.087(6) 0.056(5) 0.066(5) 0.007(4) -0.029(4) -0.036(5)
C91 0.205(15) 0.097(8) 0.104(9) 0.031(6) -0.081(10) -0.096(10)
C92 0.208(17) 0.170(13) 0.101(9) 0.064(9) -0.086(11) -0.165(14)
C93 0.142(12) 0.42(3) 0.079(8) 0.097(14) -0.067(8) -0.220(18)
C94 0.112(8) 0.155(10) 0.055(5) 0.028(6) -0.042(5) -0.096(8)
C95 0.11(2) 0.20(3) 0.13(2) -0.07(2) -0.005(18) -0.09(2)
C96 0.064(12) 0.085(16) 0.12(2) -0.030(14) -0.039(14) -0.008(11)
C97 0.061(14) 0.12(2) 0.14(2) -0.073(17) -0.012(17) -0.044(15)
C98 0.077(14) 0.14(2) 0.14(2) -0.10(2) 0.024(16) -0.068(15)
C99 0.035(11) 0.16(3) 0.15(3) -0.12(3) 0.003(14) -0.031(13)
C100 0.080(15) 0.13(2) 0.12(2) -0.038(17) -0.033(16) -0.028(15)
C101 0.13(2) 0.14(3) 0.12(2) -0.039(19) -0.07(2) -0.04(2)

loop_
_atom_type_symbol
_atom_type_description
_atom_type_scat_dispersion_real
_atom_type_scat_dispersion_imag
_atom_type_scat_source
C C 0.0033 0.0016 'International Tables Vol C Tables 4.2.6.8 and 6.1.1.4'
H H 0.0000 0.0000 'International Tables Vol C Tables 4.2.6.8 and 6.1.1.4'
Cl Cl 0.1484 0.1585 'International Tables Vol C Tables 4.2.6.8 and 6.1.1.4'
Fe Fe 0.3463 0.8444 'International Tables Vol C Tables 4.2.6.8 and 6.1.1.4'
P P 0.1023 0.0942 'International Tables Vol C Tables 4.2.6.8 and 6.1.1.4'
O O 0.0106 0.0060 'International Tables Vol C Tables 4.2.6.8 and 6.1.1.4'

loop_
_geom_angle_atom_site_label_1
_geom_angle_atom_site_label_2
_geom_angle_atom_site_label_3
_geom_angle
_geom_angle_site_symmetry_1
_geom_angle_site_symmetry_3
_geom_angle_publ_flag
C2 Fe1 C7 107.2(2) . . ?
C2 Fe1 C1 41.4(2) . . ?
C7 Fe1 C1 133.1(2) . . ?
C2 Fe1 C8 127.8(2) . . ?
C7 Fe1 C8 40.4(3) . . ?
C1 Fe1 C8 168.9(2) . . ?
C2 Fe1 C9 165.6(2) . . ?
C7 Fe1 C9 67.8(3) . . ?
C1 Fe1 C9 151.1(2) . . ?
C8 Fe1 C9 39.9(3) . . ?
C2 Fe1 C3 40.3(2) . . ?
C7 Fe1 C3 111.6(2) . . ?
C1 Fe1 C3 69.0(2) . . ?
C8 Fe1 C3 103.8(2) . . ?
C9 Fe1 C3 127.5(2) . . ?
C2 Fe1 C4 68.1(2) . . ?
C7 Fe1 C4 143.0(2) . . ?
C1 Fe1 C4 68.7(2) . . ?
C8 Fe1 C4 111.8(2) . . ?
C9 Fe1 C4 107.2(2) . . ?
C3 Fe1 C4 40.6(2) . . ?
C2 Fe1 C10 151.9(2) . . ?
C7 Fe1 C10 68.4(2) . . ?
C1 Fe1 C10 120.6(2) . . ?
C8 Fe1 C10 67.8(2) . . ?
C9 Fe1 C10 40.5(2) . . ?
C3 Fe1 C10 167.8(2) . . ?
C4 Fe1 C10 132.7(2) . . ?
C2 Fe1 C6 117.4(2) . . ?
C7 Fe1 C6 41.2(2) . . ?
C1 Fe1 C6 112.3(2) . . ?
C8 Fe1 C6 68.6(2) . . ?
C9 Fe1 C6 68.5(2) . . ?
C3 Fe1 C6 146.2(2) . . ?
C4 Fe1 C6 173.2(2) . . ?
C10 Fe1 C6 40.7(2) . . ?
C2 Fe1 C5 68.5(2) . . ?
C7 Fe1 C5 174.0(2) . . ?
C1 Fe1 C5 40.9(2) . . ?
C8 Fe1 C5 145.5(2) . . ?
C9 Fe1 C5 117.3(2) . . ?
C3 Fe1 C5 68.2(2) . . ?
C4 Fe1 C5 40.2(2) . . ?
C10 Fe1 C5 113.3(2) . . ?
C6 Fe1 C5 136.3(2) . . ?
C12 Fe2 C18 112.1(3) . . ?
C12 Fe2 C11 41.1(2) . . ?
C18 Fe2 C11 144.8(3) . . ?
C12 Fe2 C15 68.3(2) . . ?
C18 Fe2 C15 171.0(3) . . ?
C11 Fe2 C15 40.9(2) . . ?
C12 Fe2 C17 107.9(3) . . ?
C18 Fe2 C17 40.9(3) . . ?
C11 Fe2 C17 115.0(2) . . ?
C15 Fe2 C17 148.1(2) . . ?
C12 Fe2 C14 67.8(3) . . ?
C18 Fe2 C14 130.6(3) . . ?
C11 Fe2 C14 68.7(2) . . ?
C15 Fe2 C14 40.6(2) . . ?
C17 Fe2 C14 169.5(3) . . ?
C12 Fe2 C19 143.2(3) . . ?
C18 Fe2 C19 40.6(3) . . ?
C11 Fe2 C19 174.5(2) . . ?
C15 Fe2 C19 134.0(3) . . ?
C17 Fe2 C19 68.5(3) . . ?
C14 Fe2 C19 108.7(3) . . ?
C12 Fe2 C20 174.6(2) . . ?
C18 Fe2 C20 68.2(3) . . ?
C11 Fe2 C20 135.9(2) . . ?
C15 Fe2 C20 112.3(2) . . ?
C17 Fe2 C20 68.5(3) . . ?
C14 Fe2 C20 116.4(3) . . ?
C19 Fe2 C20 40.2(2) . . ?
C12 Fe2 C16 133.8(2) . . ?
C18 Fe2 C16 68.8(3) . . ?
C11 Fe2 C16 111.0(2) . . ?
C15 Fe2 C16 117.8(2) . . ?
C17 Fe2 C16 41.0(2) . . ?
C14 Fe2 C16 148.6(2) . . ?
C19 Fe2 C16 68.5(3) . . ?
C20 Fe2 C16 40.9(2) . . ?
C12 Fe2 C13 39.8(2) . . ?
C18 Fe2 C13 106.3(3) . . ?
C11 Fe2 C13 68.2(2) . . ?
C15 Fe2 C13 67.9(2) . . ?
C17 Fe2 C13 130.5(3) . . ?
C14 Fe2 C13 40.3(2) . . ?
C19 Fe2 C13 113.2(3) . . ?
C20 Fe2 C13 145.6(3) . . ?
C16 Fe2 C13 170.9(3) . . ?
C37 Fe3 C42 107.0(3) . . ?
C37 Fe3 C44 166.7(3) . . ?
C42 Fe3 C44 68.0(3) . . ?
C37 Fe3 C45 150.8(2) . . ?
C42 Fe3 C45 68.9(3) . . ?
C44 Fe3 C45 40.6(3) . . ?
C37 Fe3 C38 40.8(3) . . ?
C42 Fe3 C38 113.3(3) . . ?
C44 Fe3 C38 128.4(3) . . ?
C45 Fe3 C38 168.3(3) . . ?
C37 Fe3 C43 128.2(3) . . ?
C42 Fe3 C43 40.5(3) . . ?
C44 Fe3 C43 40.2(3) . . ?
C45 Fe3 C43 68.4(3) . . ?
C38 Fe3 C43 105.3(3) . . ?
C37 Fe3 C36 41.1(2) . . ?
C42 Fe3 C36 131.4(2) . . ?
C44 Fe3 C36 151.0(3) . . ?
C45 Fe3 C36 119.0(2) . . ?
C38 Fe3 C36 69.0(2) . . ?
C43 Fe3 C36 168.5(3) . . ?
C37 Fe3 C41 116.6(2) . . ?
C42 Fe3 C41 41.1(2) . . ?
C44 Fe3 C41 68.4(3) . . ?
C45 Fe3 C41 41.1(2) . . ?
C38 Fe3 C41 147.3(3) . . ?
C43 Fe3 C41 68.6(3) . . ?
C36 Fe3 C41 110.4(2) . . ?
C37 Fe3 C40 68.3(2) . . ?
C42 Fe3 C40 171.7(2) . . ?
C44 Fe3 C40 118.1(3) . . ?
C45 Fe3 C40 111.5(3) . . ?
C38 Fe3 C40 68.2(3) . . ?
C43 Fe3 C40 147.9(3) . . ?
C36 Fe3 C40 40.6(2) . . ?
C41 Fe3 C40 133.8(2) . . ?
C37 Fe3 C39 68.0(3) . . ?
C42 Fe3 C39 145.6(3) . . ?
C44 Fe3 C39 108.7(3) . . ?
C45 Fe3 C39 132.1(3) . . ?
C38 Fe3 C39 40.2(3) . . ?
C43 Fe3 C39 114.3(3) . . ?
C36 Fe3 C39 68.2(2) . . ?
C41 Fe3 C39 172.1(3) . . ?
C40 Fe3 C39 40.3(2) . . ?
C52 Fe4 C47 107.1(2) . . ?
C52 Fe4 C53 40.9(3) . . ?
C47 Fe4 C53 114.0(3) . . ?
C52 Fe4 C48 126.5(2) . . ?
C47 Fe4 C48 40.5(2) . . ?
C53 Fe4 C48 104.1(3) . . ?
C52 Fe4 C51 41.4(2) . . ?
C47 Fe4 C51 131.1(2) . . ?
C53 Fe4 C51 69.1(2) . . ?
C48 Fe4 C51 167.2(2) . . ?
C52 Fe4 C50 153.2(2) . . ?
C47 Fe4 C50 68.4(2) . . ?
C53 Fe4 C50 165.7(2) . . ?
C48 Fe4 C50 68.1(2) . . ?
C51 Fe4 C50 120.8(2) . . ?
C52 Fe4 C49 164.4(2) . . ?
C47 Fe4 C49 68.1(2) . . ?
C53 Fe4 C49 126.1(3) . . ?
C48 Fe4 C49 40.4(2) . . ?
C51 Fe4 C49 152.3(2) . . ?
C50 Fe4 C49 40.5(2) . . ?
C52 Fe4 C55 68.5(3) . . ?
C47 Fe4 C55 171.2(2) . . ?
C53 Fe4 C55 68.1(3) . . ?
C48 Fe4 C55 148.2(2) . . ?
C51 Fe4 C55 40.7(2) . . ?
C50 Fe4 C55 111.8(2) . . ?
C49 Fe4 C55 118.2(2) . . ?
C52 Fe4 C54 68.2(3) . . ?
C47 Fe4 C54 146.4(3) . . ?
C53 Fe4 C54 40.2(3) . . ?
C48 Fe4 C54 113.9(3) . . ?
C51 Fe4 C54 68.4(2) . . ?
C50 Fe4 C54 130.6(3) . . ?
C49 Fe4 C54 107.1(3) . . ?
C55 Fe4 C54 40.3(2) . . ?
C52 Fe4 C46 118.1(2) . . ?
C47 Fe4 C46 40.8(2) . . ?
C53 Fe4 C46 148.9(3) . . ?
C48 Fe4 C46 68.6(2) . . ?
C51 Fe4 C46 111.3(2) . . ?
C50 Fe4 C46 41.12(19) . . ?
C49 Fe4 C46 68.7(2) . . ?
C55 Fe4 C46 133.7(2) . . ?
C54 Fe4 C46 170.9(3) . . ?
O1 P1 C1 98.2(2) . . ?
O1 P1 C11 95.1(2) . . ?
C1 P1 C11 104.2(2) . . ?
O2 P2 C6 97.3(2) . . ?
O2 P2 C16 95.4(2) . . ?
C6 P2 C16 105.2(3) . . ?
O3 P3 C36 99.5(2) . . ?
O3 P3 C46 93.1(2) . . ?
C36 P3 C46 105.6(2) . . ?
O4 P4 C51 99.1(2) . . ?
O4 P4 C41 97.3(2) . . ?
C51 P4 C41 104.3(3) . . ?
C21 O1 P1 120.0(3) . . ?
C33 O2 P2 121.1(3) . . ?
C56 O3 P3 122.4(3) . . ?
C68 O4 P4 118.3(3) . . ?
C5 C1 C2 106.5(4) . . ?
C5 C1 P1 132.3(4) . . ?
C2 C1 P1 121.2(4) . . ?
C5 C1 Fe1 70.2(3) . . ?
C2 C1 Fe1 69.0(3) . . ?
P1 C1 Fe1 127.2(3) . . ?
C3 C2 C1 108.9(5) . . ?
C3 C2 Fe1 70.5(3) . . ?
C1 C2 Fe1 69.6(3) . . ?
C3 C2 H1 125.6 . . ?
C1 C2 H1 125.6 . . ?
Fe1 C2 H1 125.9 . . ?
C2 C3 C4 107.9(5) . . ?
C2 C3 Fe1 69.2(3) . . ?
C4 C3 Fe1 69.9(3) . . ?
C2 C3 H2 126.1 . . ?
C4 C3 H2 126.1 . . ?
Fe1 C3 H2 126.4 . . ?
C5 C4 C3 108.5(5) . . ?
C5 C4 Fe1 70.1(3) . . ?
C3 C4 Fe1 69.5(3) . . ?
C5 C4 H3 125.7 . . ?
C3 C4 H3 125.7 . . ?
Fe1 C4 H3 126.2 . . ?
C4 C5 C1 108.3(4) . . ?
C4 C5 Fe1 69.6(3) . . ?
C1 C5 Fe1 68.8(3) . . ?
C4 C5 H4 125.9 . . ?
C1 C5 H4 125.9 . . ?
Fe1 C5 H4 127.3 . . ?
C10 C6 C7 106.2(5) . . ?
C10 C6 P2 134.7(4) . . ?
C7 C6 P2 119.1(4) . . ?
C10 C6 Fe1 69.5(3) . . ?
C7 C6 Fe1 68.4(3) . . ?
P2 C6 Fe1 125.3(3) . . ?
C8 C7 C6 108.5(5) . . ?
C8 C7 Fe1 70.1(3) . . ?
C6 C7 Fe1 70.4(3) . . ?
C8 C7 H5 125.8 . . ?
C6 C7 H5 125.8 . . ?
Fe1 C7 H5 125.4 . . ?
C9 C8 C7 108.7(5) . . ?
C9 C8 Fe1 70.4(3) . . ?
C7 C8 Fe1 69.5(3) . . ?
C9 C8 H6 125.6 . . ?
C7 C8 H6 125.6 . . ?
Fe1 C8 H6 126.1 . . ?
C8 C9 C10 108.5(5) . . ?
C8 C9 Fe1 69.7(3) . . ?
C10 C9 Fe1 70.0(3) . . ?
C8 C9 H7 125.8 . . ?
C10 C9 H7 125.8 . . ?
Fe1 C9 H7 126.0 . . ?
C9 C10 C6 108.2(5) . . ?
C9 C10 Fe1 69.4(3) . . ?
C6 C10 Fe1 69.7(3) . . ?
C9 C10 H8 125.9 . . ?
C6 C10 H8 125.9 . . ?
Fe1 C10 H8 126.5 . . ?
C15 C11 C12 106.5(5) . . ?
C15 C11 P1 133.7(4) . . ?
C12 C11 P1 119.6(4) . . ?
C15 C11 Fe2 69.6(3) . . ?
C12 C11 Fe2 69.1(3) . . ?
P1 C11 Fe2 121.8(3) . . ?
C13 C12 C11 109.0(5) . . ?
C13 C12 Fe2 70.9(4) . . ?
C11 C12 Fe2 69.8(3) . . ?
C13 C12 H9 125.5 . . ?
C11 C12 H9 125.5 . . ?
Fe2 C12 H9 125.4 . . ?
C12 C13 C14 108.6(5) . . ?
C12 C13 Fe2 69.3(4) . . ?
C14 C13 Fe2 69.6(4) . . ?
C12 C13 H10 125.7 . . ?
C14 C13 H10 125.7 . . ?
Fe2 C13 H10 127.0 . . ?
C13 C14 C15 107.7(5) . . ?
C13 C14 Fe2 70.1(4) . . ?
C15 C14 Fe2 69.5(3) . . ?
C13 C14 H11 126.1 . . ?
C15 C14 H11 126.1 . . ?
Fe2 C14 H11 125.9 . . ?
C14 C15 C11 108.2(5) . . ?
C14 C15 Fe2 69.8(3) . . ?
C11 C15 Fe2 69.5(3) . . ?
C14 C15 H12 125.9 . . ?
C11 C15 H12 125.9 . . ?
Fe2 C15 H12 126.3 . . ?
C20 C16 C17 107.1(5) . . ?
C20 C16 P2 131.8(5) . . ?
C17 C16 P2 120.6(4) . . ?
C20 C16 Fe2 69.5(3) . . ?
C17 C16 Fe2 69.3(3) . . ?
P2 C16 Fe2 132.1(3) . . ?
C18 C17 C16 107.9(6) . . ?
C18 C17 Fe2 69.2(4) . . ?
C16 C17 Fe2 69.8(3) . . ?
C18 C17 H13 126.1 . . ?
C16 C17 H13 126.1 . . ?
Fe2 C17 H13 126.5 . . ?
C19 C18 C17 108.2(6) . . ?
C19 C18 Fe2 70.2(4) . . ?
C17 C18 Fe2 69.9(3) . . ?
C19 C18 H14 125.9 . . ?
C17 C18 H14 125.9 . . ?
Fe2 C18 H14 125.6 . . ?
C20 C19 C18 108.3(6) . . ?
C20 C19 Fe2 69.9(3) . . ?
C18 C19 Fe2 69.2(4) . . ?
C20 C19 H15 125.9 . . ?
C18 C19 H15 125.9 . . ?
Fe2 C19 H15 126.6 . . ?
C19 C20 C16 108.6(6) . . ?
C19 C20 Fe2 69.8(4) . . ?
C16 C20 Fe2 69.6(3) . . ?
C19 C20 H16 125.7 . . ?
C16 C20 H16 125.7 . . ?
Fe2 C20 H16 126.4 . . ?
C22 C21 O1 122.9(5) . . ?
C22 C21 C26 119.8(4) . . ?
O1 C21 C26 117.3(4) . . ?
C21 C22 C23 120.2(5) . . ?
C21 C22 H17 119.9 . . ?
C23 C22 H17 119.9 . . ?
C22 C23 C24 121.6(5) . . ?
C22 C23 H18 119.2 . . ?
C24 C23 H18 119.2 . . ?
C23 C24 C25 117.1(5) . . ?
C23 C24 C27 120.6(4) . . ?
C25 C24 C27 122.1(4) . . ?
C26 C25 C24 121.6(5) . . ?
C26 C25 H19 119.2 . . ?
C24 C25 H19 119.2 . . ?
C25 C26 C21 119.7(5) . . ?
C25 C26 H20 120.1 . . ?
C21 C26 H20 120.1 . . ?
C24 C27 C29 112.2(4) . . ?
C24 C27 C30 111.5(4) . 2_666 ?
C29 C27 C30 108.6(5) . 2_666 ?
C24 C27 C28 105.3(4) . . ?
C29 C27 C28 107.6(5) . . ?
C30 C27 C28 111.7(4) 2_666 . ?
C27 C28 H21 109.5 . . ?
C27 C28 H22 109.5 . . ?
H21 C28 H22 109.5 . . ?
C27 C28 H23 109.5 . . ?
H21 C28 H23 109.5 . . ?
H22 C28 H23 109.5 . . ?
C27 C29 H24 109.5 . . ?
C27 C29 H25 109.5 . . ?
H24 C29 H25 109.5 . . ?
C27 C29 H26 109.5 . . ?
H24 C29 H26 109.5 . . ?
H25 C29 H26 109.5 . . ?
C31 C30 C35 117.0(5) . . ?
C31 C30 C27 119.7(5) . 2_666 ?
C35 C30 C27 123.3(5) . 2_666 ?
C30 C31 C32 122.2(5) . . ?
C30 C31 H27 118.9 . . ?
C32 C31 H27 118.9 . . ?
C33 C32 C31 119.5(6) . . ?
C33 C32 H28 120.2 . . ?
C31 C32 H28 120.2 . . ?
C34 C33 C32 118.9(5) . . ?
C34 C33 O2 118.0(5) . . ?
C32 C33 O2 123.1(5) . . ?
C33 C34 C35 120.8(5) . . ?
C33 C34 H29 119.6 . . ?
C35 C34 H29 119.6 . . ?
C30 C35 C34 121.5(5) . . ?
C30 C35 H30 119.2 . . ?
C34 C35 H30 119.2 . . ?
C40 C36 C37 106.5(5) . . ?
C40 C36 P3 132.5(4) . . ?
C37 C36 P3 120.8(4) . . ?
C40 C36 Fe3 69.7(3) . . ?
C37 C36 Fe3 68.4(3) . . ?
P3 C36 Fe3 130.4(3) . . ?
C38 C37 C36 108.9(6) . . ?
C38 C37 Fe3 70.4(4) . . ?
C36 C37 Fe3 70.5(3) . . ?
C38 C37 H31 125.5 . . ?
C36 C37 H31 125.5 . . ?
Fe3 C37 H31 125.2 . . ?
C39 C38 C37 107.3(5) . . ?
C39 C38 Fe3 70.2(4) . . ?
C37 C38 Fe3 68.8(3) . . ?
C39 C38 H32 126.3 . . ?
C37 C38 H32 126.3 . . ?
Fe3 C38 H32 126.2 . . ?
C38 C39 C40 108.8(6) . . ?
C38 C39 Fe3 69.5(4) . . ?
C40 C39 Fe3 69.8(3) . . ?
C38 C39 H33 125.6 . . ?
C40 C39 H33 125.6 . . ?
Fe3 C39 H33 126.7 . . ?
C39 C40 C36 108.5(6) . . ?
C39 C40 Fe3 70.0(3) . . ?
C36 C40 Fe3 69.6(3) . . ?
C39 C40 H34 125.8 . . ?
C36 C40 H34 125.8 . . ?
Fe3 C40 H34 126.2 . . ?
C42 C41 C45 106.7(5) . . ?
C42 C41 P4 118.6(5) . . ?
C45 C41 P4 134.4(5) . . ?
C42 C41 Fe3 68.6(3) . . ?
C45 C41 Fe3 69.2(3) . . ?
P4 C41 Fe3 122.4(3) . . ?
C43 C42 C41 108.7(6) . . ?
C43 C42 Fe3 70.4(4) . . ?
C41 C42 Fe3 70.2(3) . . ?
C43 C42 H35 125.7 . . ?
C41 C42 H35 125.7 . . ?
Fe3 C42 H35 125.3 . . ?
C44 C43 C42 107.9(6) . . ?
C44 C43 Fe3 69.6(4) . . ?
C42 C43 Fe3 69.1(3) . . ?
C44 C43 H36 126.1 . . ?
C42 C43 H36 126.1 . . ?
Fe3 C43 H36 126.8 . . ?
C43 C44 C45 109.1(6) . . ?
C43 C44 Fe3 70.1(4) . . ?
C45 C44 Fe3 69.8(3) . . ?
C43 C44 H37 125.4 . . ?
C45 C44 H37 125.4 . . ?
Fe3 C44 H37 126.2 . . ?
C44 C45 C41 107.5(6) . . ?
C44 C45 Fe3 69.6(4) . . ?
C41 C45 Fe3 69.7(3) . . ?
C44 C45 H38 126.2 . . ?
C41 C45 H38 126.2 . . ?
Fe3 C45 H38 126.0 . . ?
C47 C46 C50 106.1(4) . . ?
C47 C46 P3 119.0(4) . . ?
C50 C46 P3 134.8(4) . . ?
C47 C46 Fe4 68.4(3) . . ?
C50 C46 Fe4 69.0(3) . . ?
P3 C46 Fe4 128.4(3) . . ?
C48 C47 C46 109.2(5) . . ?
C48 C47 Fe4 70.1(3) . . ?
C46 C47 Fe4 70.8(3) . . ?
C48 C47 H39 125.4 . . ?
C46 C47 H39 125.4 . . ?
Fe4 C47 H39 125.3 . . ?
C47 C48 C49 108.3(5) . . ?
C47 C48 Fe4 69.4(3) . . ?
C49 C48 Fe4 70.3(3) . . ?
C47 C48 H40 125.9 . . ?
C49 C48 H40 125.9 . . ?
Fe4 C48 H40 126.0 . . ?
C48 C49 C50 108.1(5) . . ?
C48 C49 Fe4 69.4(3) . . ?
C50 C49 Fe4 69.8(3) . . ?
C48 C49 H41 125.9 . . ?
C50 C49 H41 125.9 . . ?
Fe4 C49 H41 126.5 . . ?
C49 C50 C46 108.3(5) . . ?
C49 C50 Fe4 69.8(3) . . ?
C46 C50 Fe4 69.8(3) . . ?
C49 C50 H42 125.9 . . ?
C46 C50 H42 125.9 . . ?
Fe4 C50 H42 126.1 . . ?
C55 C51 C52 106.8(5) . . ?
C55 C51 P4 133.1(5) . . ?
C52 C51 P4 120.0(4) . . ?
C55 C51 Fe4 70.2(3) . . ?
C52 C51 Fe4 68.6(3) . . ?
P4 C51 Fe4 123.8(3) . . ?
C53 C52 C51 108.2(6) . . ?
C53 C52 Fe4 70.1(3) . . ?
C51 C52 Fe4 69.9(3) . . ?
C53 C52 H43 125.9 . . ?
C51 C52 H43 125.9 . . ?
Fe4 C52 H43 125.6 . . ?
C54 C53 C52 108.0(6) . . ?
C54 C53 Fe4 70.7(3) . . ?
C52 C53 Fe4 68.9(3) . . ?
C54 C53 H44 126.0 . . ?
C52 C53 H44 126.0 . . ?
Fe4 C53 H44 126.0 . . ?
C53 C54 C55 108.5(6) . . ?
C53 C54 Fe4 69.2(3) . . ?
C55 C54 Fe4 69.7(3) . . ?
C53 C54 H45 125.7 . . ?
C55 C54 H45 125.7 . . ?
Fe4 C54 H45 126.9 . . ?
C54 C55 C51 108.5(6) . . ?
C54 C55 Fe4 70.0(3) . . ?
C51 C55 Fe4 69.1(3) . . ?
C54 C55 H46 125.8 . . ?
C51 C55 H46 125.8 . . ?
Fe4 C55 H46 126.6 . . ?
C61 C56 C57 120.7(5) . . ?
C61 C56 O3 123.5(4) . . ?
C57 C56 O3 115.7(4) . . ?
C56 C57 C58 119.2(5) . . ?
C56 C57 H47 120.4 . . ?
C58 C57 H47 120.4 . . ?
C57 C58 C59 122.2(5) . . ?
C57 C58 H48 118.9 . . ?
C59 C58 H48 118.9 . . ?
C58 C59 C60 117.2(5) . . ?
C58 C59 C62 123.1(5) . . ?
C60 C59 C62 119.5(5) . . ?
C59 C60 C61 121.4(5) . . ?
C59 C60 H49 119.3 . . ?
C61 C60 H49 119.3 . . ?
C56 C61 C60 119.2(5) . . ?
C56 C61 H50 120.4 . . ?
C60 C61 H50 120.4 . . ?
C65 C62 C59 111.7(4) 2_576 . ?
C65 C62 C63 107.0(4) 2_576 . ?
C59 C62 C63 112.6(5) . . ?
C65 C62 C64 111.7(5) 2_576 . ?
C59 C62 C64 105.9(4) . . ?
C63 C62 C64 108.0(5) . . ?
C62 C63 H51 109.5 . . ?
C62 C63 H52 109.5 . . ?
H51 C63 H52 109.5 . . ?
C62 C63 H53 109.5 . . ?
H51 C63 H53 109.5 . . ?
H52 C63 H53 109.5 . . ?
C62 C64 H54 109.5 . . ?
C62 C64 H55 109.5 . . ?
H54 C64 H55 109.5 . . ?
C62 C64 H56 109.5 . . ?
H54 C64 H56 109.5 . . ?
H55 C64 H56 109.5 . . ?
C66 C65 C70 116.4(5) . . ?
C66 C65 C62 123.4(5) . 2_576 ?
C70 C65 C62 119.9(5) . 2_576 ?
C67 C66 C65 122.0(5) . . ?
C67 C66 H57 119.0 . . ?
C65 C66 H57 119.0 . . ?
C68 C67 C66 120.2(5) . . ?
C68 C67 H58 119.9 . . ?
C66 C67 H58 119.9 . . ?
C67 C68 C69 119.8(5) . . ?
C67 C68 O4 118.6(5) . . ?
C69 C68 O4 121.5(5) . . ?
C68 C69 C70 119.2(5) . . ?
C68 C69 H59 120.4 . . ?
C70 C69 H59 120.4 . . ?
C69 C70 C65 122.3(5) . . ?
C69 C70 H60 118.8 . . ?
C65 C70 H60 118.8 . . ?
C72 C71 C76 120.1(8) . . ?
C72 C71 Cl1 121.7(7) . . ?
C76 C71 Cl1 118.2(6) . . ?
C71 C72 C73 120.7(8) . . ?
C71 C72 Cl2 120.6(7) . . ?
C73 C72 Cl2 118.7(7) . . ?
C74 C73 C72 120.5(9) . . ?
C74 C73 H61 119.7 . . ?
C72 C73 H61 119.7 . . ?
C73 C74 C75 118.3(8) . . ?
C73 C74 H62 120.9 . . ?
C75 C74 H62 120.9 . . ?
C76 C75 C74 120.8(9) . . ?
C76 C75 H63 119.6 . . ?
C74 C75 H63 119.6 . . ?
C75 C76 C71 119.6(9) . . ?
C75 C76 H64 120.2 . . ?
C71 C76 H64 120.2 . . ?
C78 C77 C82 119.5(10) . . ?
C78 C77 Cl3 124.6(10) . . ?
C82 C77 Cl3 115.9(10) . . ?
C79 C78 C77 121.0(9) . . ?
C79 C78 Cl4 122.5(9) . . ?
C77 C78 Cl4 116.5(9) . . ?
C78 C79 C80 117.5(9) . . ?
C78 C79 H65 121.3 . . ?
C80 C79 H65 121.3 . . ?
C81 C80 C79 122.7(10) . . ?
C81 C80 H66 118.7 . . ?
C79 C80 H66 118.7 . . ?
C80 C81 C82 119.6(10) . . ?
C80 C81 H67 120.2 . . ?
C82 C81 H67 120.2 . . ?
C81 C82 C77 119.8(10) . . ?
C81 C82 H68 120.1 . . ?
C77 C82 H68 120.1 . . ?
C84 C83 C88 120(2) . . ?
C84 C83 Cl5 124(3) . . ?
C88 C83 Cl5 116(3) . . ?
C83 C84 C85 123(2) . . ?
C83 C84 Cl6 122(3) . . ?
C85 C84 Cl6 115(2) . . ?
C84 C85 C86 114(2) . . ?
C84 C85 H69 123.2 . . ?
C86 C85 H69 123.2 . . ?
C87 C86 C85 117(2) . . ?
C87 C86 H70 121.5 . . ?
C85 C86 H70 121.5 . . ?
C88 C87 C86 124(2) . . ?
C88 C87 H71 117.9 . . ?
C86 C87 H71 117.9 . . ?
C87 C88 C83 121(2) . . ?
C87 C88 H72 119.5 . . ?
C83 C88 H72 119.5 . . ?
C90 C89 C94 123.4(8) . . ?
C90 C89 Cl7 121.0(6) . . ?
C94 C89 Cl7 115.6(7) . . ?
C89 C90 C91 121.1(10) . . ?
C89 C90 Cl8 121.3(6) . . ?
C91 C90 Cl8 117.5(9) . . ?
C90 C91 C92 113.3(12) . . ?
C90 C91 H73 123.4 . . ?
C92 C91 H73 123.4 . . ?
C91 C92 C93 123.1(10) . . ?
C91 C92 H74 118.5 . . ?
C93 C92 H74 118.5 . . ?
C94 C93 C92 118.0(13) . . ?
C94 C93 H75 121.0 . . ?
C92 C93 H75 121.0 . . ?
C93 C94 C89 121.1(15) . . ?
C93 C94 H76 119.4 . . ?
C89 C94 H76 119.4 . . ?
C101 C95 C96 33(2) 2_575 . ?
C101 C95 C100 75(2) 2_575 2_575 ?
C96 C95 C100 43.3(8) . 2_575 ?
C101 C96 C100 89.9(19) 2_575 2_575 ?
C101 C96 C95 21.0(18) 2_575 . ?
C100 C96 C95 69.6(12) 2_575 . ?
C101 C96 C97 132.8(17) 2_575 . ?
C100 C96 C97 42.9(12) 2_575 . ?
C95 C96 C97 112.3 . . ?
C101 C96 C99 156(2) 2_575 2_575 ?
C100 C96 C99 66.5(13) 2_575 2_575 ?
C95 C96 C99 136.1(7) . 2_575 ?
C97 C96 C99 24.0(7) . 2_575 ?
C99 C97 C100 128(3) 2_575 2_575 ?
C99 C97 C96 82(2) 2_575 . ?
C100 C97 C96 48.0(14) 2_575 . ?
C99 C97 C98 32(2) 2_575 . ?
C100 C97 C98 160.2(15) 2_575 . ?
C96 C97 C98 112.8 . . ?
C99 C97 C98 75(2) 2_575 2_575 ?
C100 C97 C98 155(2) 2_575 2_575 ?
C96 C97 C98 156.4(7) . 2_575 ?
C98 C97 C98 43.9(7) . 2_575 ?
C99 C98 C98 88.2(13) 2_575 2_575 ?
C99 C98 C99 130.9(12) 2_575 . ?
C98 C98 C99 42.7(12) 2_575 . ?
C99 C98 C97 19.1(12) 2_575 . ?
C98 C98 C97 69.8(12) 2_575 . ?
C99 C98 C97 112.3 . . ?
C99 C98 C97 154.0(17) 2_575 2_575 ?
C98 C98 C97 66.4(13) 2_575 2_575 ?
C99 C98 C97 24.1(8) . 2_575 ?
C97 C98 C97 136.1(8) . 2_575 ?
C97 C99 C98 129(4) 2_575 2_575 ?
C97 C99 C100 32(2) 2_575 . ?
C98 C99 C100 161.3(13) 2_575 . ?
C97 C99 C98 81(2) 2_575 . ?
C98 C99 C98 49.1(12) 2_575 . ?
C100 C99 C98 112.8 . . ?
C97 C99 C96 74(2) 2_575 2_575 ?
C98 C99 C96 154(2) 2_575 2_575 ?
C100 C99 C96 43.0(11) . 2_575 ?
C98 C99 C96 155.5(11) . 2_575 ?
C97 C100 C96 89.1(18) 2_575 2_575 ?
C97 C100 C101 131.1(14) 2_575 . ?
C96 C100 C101 42.0(13) 2_575 . ?
C97 C100 C99 19.3(14) 2_575 . ?
C96 C100 C99 70.5(13) 2_575 . ?
C101 C100 C99 112.3 . . ?
C97 C100 C95 155.7(19) 2_575 2_575 ?
C96 C100 C95 67.1(14) 2_575 2_575 ?
C101 C100 C95 25.5(7) . 2_575 ?
C99 C100 C95 137.6(6) . 2_575 ?
C95 C101 C96 126(4) 2_575 2_575 ?
C95 C101 C100 79(2) 2_575 . ?
C96 C101 C100 48.1(17) 2_575 . ?

loop_
_geom_bond_atom_site_label_1
_geom_bond_atom_site_label_2
_geom_bond_distance
_geom_bond_site_symmetry_2
_geom_bond_publ_flag
Fe1 C2 2.039(5) . ?
Fe1 C7 2.040(5) . ?
Fe1 C1 2.048(5) . ?
Fe1 C8 2.048(5) . ?
Fe1 C9 2.056(5) . ?
Fe1 C3 2.056(5) . ?
Fe1 C4 2.061(5) . ?
Fe1 C10 2.064(5) . ?
Fe1 C6 2.067(5) . ?
Fe1 C5 2.067(5) . ?
Fe2 C12 2.042(6) . ?
Fe2 C18 2.046(6) . ?
Fe2 C11 2.052(5) . ?
Fe2 C15 2.054(5) . ?
Fe2 C17 2.055(6) . ?
Fe2 C14 2.058(6) . ?
Fe2 C19 2.059(6) . ?
Fe2 C20 2.061(6) . ?
Fe2 C16 2.062(6) . ?
Fe2 C13 2.064(6) . ?
Fe3 C37 2.029(6) . ?
Fe3 C42 2.035(6) . ?
Fe3 C44 2.046(6) . ?
Fe3 C45 2.050(6) . ?
Fe3 C38 2.051(6) . ?
Fe3 C43 2.053(6) . ?
Fe3 C36 2.056(5) . ?
Fe3 C41 2.057(6) . ?
Fe3 C40 2.057(5) . ?
Fe3 C39 2.060(6) . ?
Fe4 C52 2.026(6) . ?
Fe4 C47 2.033(5) . ?
Fe4 C53 2.042(6) . ?
Fe4 C48 2.043(5) . ?
Fe4 C51 2.044(5) . ?
Fe4 C50 2.055(5) . ?
Fe4 C49 2.055(5) . ?
Fe4 C55 2.058(5) . ?
Fe4 C54 2.061(5) . ?
Fe4 C46 2.066(5) . ?
P1 O1 1.691(4) . ?
P1 C1 1.798(5) . ?
P1 C11 1.812(5) . ?
P2 O2 1.685(4) . ?
P2 C6 1.806(6) . ?
P2 C16 1.807(6) . ?
P3 O3 1.685(3) . ?
P3 C36 1.806(5) . ?
P3 C46 1.809(5) . ?
P4 O4 1.678(4) . ?
P4 C51 1.809(6) . ?
P4 C41 1.812(6) . ?
O1 C21 1.381(6) . ?
O2 C33 1.394(6) . ?
O3 C56 1.389(6) . ?
O4 C68 1.395(6) . ?
C1 C5 1.439(7) . ?
C1 C2 1.445(7) . ?
C2 C3 1.411(8) . ?
C2 H1 0.9500 . ?
C3 C4 1.427(8) . ?
C3 H2 0.9500 . ?
C4 C5 1.419(7) . ?
C4 H3 0.9500 . ?
C5 H4 0.9500 . ?
C6 C10 1.438(8) . ?
C6 C7 1.446(8) . ?
C7 C8 1.412(9) . ?
C7 H5 0.9500 . ?
C8 C9 1.400(9) . ?
C8 H6 0.9500 . ?
C9 C10 1.427(8) . ?
C9 H7 0.9500 . ?
C10 H8 0.9500 . ?
C11 C15 1.435(7) . ?
C11 C12 1.436(7) . ?
C12 C13 1.397(9) . ?
C12 H9 0.9500 . ?
C13 C14 1.420(9) . ?
C13 H10 0.9500 . ?
C14 C15 1.427(8) . ?
C14 H11 0.9500 . ?
C15 H12 0.9500 . ?
C16 C20 1.441(8) . ?
C16 C17 1.441(9) . ?
C17 C18 1.432(9) . ?
C17 H13 0.9500 . ?
C18 C19 1.426(10) . ?
C18 H14 0.9500 . ?
C19 C20 1.416(9) . ?
C19 H15 0.9500 . ?
C20 H16 0.9500 . ?
C21 C22 1.378(7) . ?
C21 C26 1.389(7) . ?
C22 C23 1.382(7) . ?
C22 H17 0.9500 . ?
C23 C24 1.395(7) . ?
C23 H18 0.9500 . ?
C24 C25 1.401(7) . ?
C24 C27 1.531(7) . ?
C25 C26 1.382(7) . ?
C25 H19 0.9500 . ?
C26 H20 0.9500 . ?
C27 C29 1.532(8) . ?
C27 C30 1.537(7) 2_666 ?
C27 C28 1.553(8) . ?
C28 H21 0.9800 . ?
C28 H22 0.9800 . ?
C28 H23 0.9800 . ?
C29 H24 0.9800 . ?
C29 H25 0.9800 . ?
C29 H26 0.9800 . ?
C30 C31 1.365(8) . ?
C30 C35 1.374(7) . ?
C30 C27 1.537(7) 2_666 ?
C31 C32 1.393(8) . ?
C31 H27 0.9500 . ?
C32 C33 1.378(8) . ?
C32 H28 0.9500 . ?
C33 C34 1.353(8) . ?
C34 C35 1.388(7) . ?
C34 H29 0.9500 . ?
C35 H30 0.9500 . ?
C36 C40 1.429(8) . ?
C36 C37 1.434(8) . ?
C37 C38 1.423(9) . ?
C37 H31 0.9500 . ?
C38 C39 1.414(10) . ?
C38 H32 0.9500 . ?
C39 C40 1.417(8) . ?
C39 H33 0.9500 . ?
C40 H34 0.9500 . ?
C41 C42 1.438(8) . ?
C41 C45 1.441(8) . ?
C42 C43 1.413(9) . ?
C42 H35 0.9500 . ?
C43 C44 1.410(11) . ?
C43 H36 0.9500 . ?
C44 C45 1.420(9) . ?
C44 H37 0.9500 . ?
C45 H38 0.9500 . ?
C46 C47 1.429(7) . ?
C46 C50 1.447(7) . ?
C47 C48 1.411(8) . ?
C47 H39 0.9500 . ?
C48 C49 1.414(8) . ?
C48 H40 0.9500 . ?
C49 C50 1.421(8) . ?
C49 H41 0.9500 . ?
C50 H42 0.9500 . ?
C51 C55 1.425(8) . ?
C51 C52 1.439(8) . ?
C52 C53 1.422(9) . ?
C52 H43 0.9500 . ?
C53 C54 1.409(10) . ?
C53 H44 0.9500 . ?
C54 C55 1.418(9) . ?
C54 H45 0.9500 . ?
C55 H46 0.9500 . ?
C56 C61 1.370(7) . ?
C56 C57 1.382(7) . ?
C57 C58 1.387(7) . ?
C57 H47 0.9500 . ?
C58 C59 1.389(7) . ?
C58 H48 0.9500 . ?
C59 C60 1.392(7) . ?
C59 C62 1.531(7) . ?
C60 C61 1.406(7) . ?
C60 H49 0.9500 . ?
C61 H50 0.9500 . ?
C62 C65 1.524(7) 2_576 ?
C62 C63 1.537(8) . ?
C62 C64 1.552(8) . ?
C63 H51 0.9800 . ?
C63 H52 0.9800 . ?
C63 H53 0.9800 . ?
C64 H54 0.9800 . ?
C64 H55 0.9800 . ?
C64 H56 0.9800 . ?
C65 C66 1.384(7) . ?
C65 C70 1.392(7) . ?
C65 C62 1.524(7) 2_576 ?
C66 C67 1.380(8) . ?
C66 H57 0.9500 . ?
C67 C68 1.372(8) . ?
C67 H58 0.9500 . ?
C68 C69 1.376(7) . ?
C69 C70 1.388(7) . ?
C69 H59 0.9500 . ?
C70 H60 0.9500 . ?
Cl1 C71 1.743(8) . ?
Cl2 C72 1.696(9) . ?
C71 C72 1.346(11) . ?
C71 C76 1.399(11) . ?
C72 C73 1.387(12) . ?
C73 C74 1.345(12) . ?
C73 H61 0.9500 . ?
C74 C75 1.435(14) . ?
C74 H62 0.9500 . ?
C75 C76 1.333(13) . ?
C75 H63 0.9500 . ?
C76 H64 0.9500 . ?
Cl3 C77 1.697(12) . ?
Cl4 C78 1.724(10) . ?
C77 C78 1.391(15) . ?
C77 C82 1.409(16) . ?
C78 C79 1.380(14) . ?
C79 C80 1.408(15) . ?
C79 H65 0.9500 . ?
C80 C81 1.354(15) . ?
C80 H66 0.9500 . ?
C81 C82 1.378(16) . ?
C81 H67 0.9500 . ?
C82 H68 0.9500 . ?
Cl5 C83 1.70(3) . ?
Cl6 C84 1.76(3) . ?
C83 C84 1.30(4) . ?
C83 C88 1.42(4) . ?
C84 C85 1.45(4) . ?
C85 C86 1.48(4) . ?
C85 H69 0.9500 . ?
C86 C87 1.43(3) . ?
C86 H70 0.9500 . ?
C87 C88 1.24(4) . ?
C87 H71 0.9500 . ?
C88 H72 0.9500 . ?
Cl7 C89 1.718(7) . ?
Cl8 C90 1.706(9) . ?
C89 C90 1.331(11) . ?
C89 C94 1.429(12) . ?
C90 C91 1.413(13) . ?
C91 C92 1.43(2) . ?
C91 H73 0.9500 . ?
C92 C93 1.49(2) . ?
C92 H74 0.9500 . ?
C93 C94 1.231(19) . ?
C93 H75 0.9500 . ?
C94 H76 0.9500 . ?
C95 C101 0.68(3) 2_575 ?
C95 C96 1.5340 . ?
C95 C100 1.56(3) 2_575 ?
C95 H77 1.1132 . ?
C95 H78 1.1133 . ?
C95 H79 1.1134 . ?
C96 C101 1.03(3) 2_575 ?
C96 C100 1.14(3) 2_575 ?
C96 C97 1.5368 . ?
C96 C99 1.58(3) 2_575 ?
C96 H80 1.1144 . ?
C96 H81 1.1145 . ?
C97 C99 0.650(19) 2_575 ?
C97 C100 1.05(2) 2_575 ?
C97 C98 1.5374 . ?
C97 C98 1.57(3) 2_575 ?
C97 H82 1.1146 . ?
C97 H83 1.1144 . ?
C98 C99 1.04(2) 2_575 ?
C98 C98 1.16(2) 2_575 ?
C98 C99 1.5372 . ?
C98 C97 1.57(3) 2_575 ?
C98 H84 1.1145 . ?
C98 H85 1.1145 . ?
C99 C97 0.65(2) 2_575 ?
C99 C98 1.04(2) 2_575 ?
C99 C100 1.5369 . ?
C99 C96 1.58(3) 2_575 ?
C99 H86 1.1145 . ?
C99 H87 1.1144 . ?
C100 C97 1.05(2) 2_575 ?
C100 C96 1.14(3) 2_575 ?
C100 C101 1.5339 . ?
C100 C95 1.56(3) 2_575 ?
C100 H88 1.1145 . ?
C100 H89 1.1145 . ?
C101 C95 0.684(18) 2_575 ?
C101 C96 1.03(3) 2_575 ?
C101 H90 1.1134 . ?
C101 H91 1.1132 . ?
C101 H92 1.1136 . ?

loop_
_geom_torsion_atom_site_label_1
_geom_torsion_atom_site_label_2
_geom_torsion_atom_site_label_3
_geom_torsion_atom_site_label_4
_geom_torsion
_geom_torsion_site_symmetry_1
_geom_torsion_site_symmetry_2
_geom_torsion_site_symmetry_3
_geom_torsion_site_symmetry_4
_geom_torsion_publ_flag
C1 P1 O1 C21 121.0(4) . . . . ?
C11 P1 O1 C21 -133.9(4) . . . . ?
C6 P2 O2 C33 -122.6(5) . . . . ?
C16 P2 O2 C33 131.3(5) . . . . ?
C36 P3 O3 C56 -102.0(4) . . . . ?
C46 P3 O3 C56 151.6(4) . . . . ?
C51 P4 O4 C68 -117.9(4) . . . . ?
C41 P4 O4 C68 136.2(4) . . . . ?
O1 P1 C1 C5 73.1(5) . . . . ?
C11 P1 C1 C5 -24.4(5) . . . . ?
O1 P1 C1 C2 -104.0(4) . . . . ?
C11 P1 C1 C2 158.5(4) . . . . ?
O1 P1 C1 Fe1 169.8(3) . . . . ?
C11 P1 C1 Fe1 72.4(4) . . . . ?
C2 Fe1 C1 C5 -117.4(4) . . . . ?
C7 Fe1 C1 C5 179.1(3) . . . . ?
C8 Fe1 C1 C5 -131.3(12) . . . . ?
C9 Fe1 C1 C5 50.3(6) . . . . ?
C3 Fe1 C1 C5 -80.5(3) . . . . ?
C4 Fe1 C1 C5 -36.8(3) . . . . ?
C10 Fe1 C1 C5 91.1(3) . . . . ?
C6 Fe1 C1 C5 136.0(3) . . . . ?
C7 Fe1 C1 C2 -63.4(4) . . . . ?
C8 Fe1 C1 C2 -13.8(13) . . . . ?
C9 Fe1 C1 C2 167.7(5) . . . . ?
C3 Fe1 C1 C2 36.9(3) . . . . ?
C4 Fe1 C1 C2 80.6(3) . . . . ?
C10 Fe1 C1 C2 -151.5(3) . . . . ?
C6 Fe1 C1 C2 -106.6(3) . . . . ?
C5 Fe1 C1 C2 117.4(4) . . . . ?
C2 Fe1 C1 P1 113.9(5) . . . . ?
C7 Fe1 C1 P1 50.4(5) . . . . ?
C8 Fe1 C1 P1 100.0(12) . . . . ?
C9 Fe1 C1 P1 -78.4(6) . . . . ?
C3 Fe1 C1 P1 150.8(4) . . . . ?
C4 Fe1 C1 P1 -165.5(4) . . . . ?
C10 Fe1 C1 P1 -37.6(4) . . . . ?
C6 Fe1 C1 P1 7.2(4) . . . . ?
C5 Fe1 C1 P1 -128.7(5) . . . . ?
C5 C1 C2 C3 0.8(6) . . . . ?
P1 C1 C2 C3 178.6(4) . . . . ?
Fe1 C1 C2 C3 -59.8(4) . . . . ?
C5 C1 C2 Fe1 60.6(3) . . . . ?
P1 C1 C2 Fe1 -121.7(4) . . . . ?
C7 Fe1 C2 C3 -103.3(4) . . . . ?
C1 Fe1 C2 C3 119.9(5) . . . . ?
C8 Fe1 C2 C3 -63.5(4) . . . . ?
C9 Fe1 C2 C3 -35.6(11) . . . . ?
C4 Fe1 C2 C3 37.7(3) . . . . ?
C10 Fe1 C2 C3 -179.4(4) . . . . ?
C6 Fe1 C2 C3 -146.7(3) . . . . ?
C5 Fe1 C2 C3 81.2(3) . . . . ?
C7 Fe1 C2 C1 136.8(3) . . . . ?
C8 Fe1 C2 C1 176.7(3) . . . . ?
C9 Fe1 C2 C1 -155.5(9) . . . . ?
C3 Fe1 C2 C1 -119.9(5) . . . . ?
C4 Fe1 C2 C1 -82.2(3) . . . . ?
C10 Fe1 C2 C1 60.7(6) . . . . ?
C6 Fe1 C2 C1 93.4(3) . . . . ?
C5 Fe1 C2 C1 -38.7(3) . . . . ?
C1 C2 C3 C4 -0.2(6) . . . . ?
Fe1 C2 C3 C4 -59.4(4) . . . . ?
C1 C2 C3 Fe1 59.2(4) . . . . ?
C7 Fe1 C3 C2 91.5(4) . . . . ?
C1 Fe1 C3 C2 -37.9(3) . . . . ?
C8 Fe1 C3 C2 133.3(4) . . . . ?
C9 Fe1 C3 C2 169.5(4) . . . . ?
C4 Fe1 C3 C2 -119.2(5) . . . . ?
C10 Fe1 C3 C2 178.8(10) . . . . ?
C6 Fe1 C3 C2 61.2(5) . . . . ?
C5 Fe1 C3 C2 -82.1(3) . . . . ?
C2 Fe1 C3 C4 119.2(5) . . . . ?
C7 Fe1 C3 C4 -149.2(3) . . . . ?
C1 Fe1 C3 C4 81.3(3) . . . . ?
C8 Fe1 C3 C4 -107.5(4) . . . . ?
C9 Fe1 C3 C4 -71.2(4) . . . . ?
C10 Fe1 C3 C4 -62.0(12) . . . . ?
C6 Fe1 C3 C4 -179.6(4) . . . . ?
C5 Fe1 C3 C4 37.2(3) . . . . ?
C2 C3 C4 C5 -0.5(6) . . . . ?
Fe1 C3 C4 C5 -59.5(4) . . . . ?
C2 C3 C4 Fe1 59.0(4) . . . . ?
C2 Fe1 C4 C5 82.2(3) . . . . ?
C7 Fe1 C4 C5 171.9(4) . . . . ?
C1 Fe1 C4 C5 37.5(3) . . . . ?
C8 Fe1 C4 C5 -154.4(3) . . . . ?
C9 Fe1 C4 C5 -112.2(3) . . . . ?
C3 Fe1 C4 C5 119.7(5) . . . . ?
C10 Fe1 C4 C5 -75.0(4) . . . . ?
C6 Fe1 C4 C5 -62.4(19) . . . . ?
C2 Fe1 C4 C3 -37.5(3) . . . . ?
C7 Fe1 C4 C3 52.3(5) . . . . ?
C1 Fe1 C4 C3 -82.2(3) . . . . ?
C8 Fe1 C4 C3 85.9(4) . . . . ?
C9 Fe1 C4 C3 128.1(4) . . . . ?
C10 Fe1 C4 C3 165.3(3) . . . . ?
C6 Fe1 C4 C3 177.9(18) . . . . ?
C5 Fe1 C4 C3 -119.7(5) . . . . ?
C3 C4 C5 C1 1.1(6) . . . . ?
Fe1 C4 C5 C1 -58.1(3) . . . . ?
C3 C4 C5 Fe1 59.1(4) . . . . ?
C2 C1 C5 C4 -1.1(6) . . . . ?
P1 C1 C5 C4 -178.6(4) . . . . ?
Fe1 C1 C5 C4 58.6(3) . . . . ?
C2 C1 C5 Fe1 -59.8(3) . . . . ?
P1 C1 C5 Fe1 122.8(5) . . . . ?
C2 Fe1 C5 C4 -81.0(3) . . . . ?
C7 Fe1 C5 C4 -126(2) . . . . ?
C1 Fe1 C5 C4 -120.2(4) . . . . ?
C8 Fe1 C5 C4 45.1(5) . . . . ?
C9 Fe1 C5 C4 84.5(4) . . . . ?
C3 Fe1 C5 C4 -37.5(3) . . . . ?
C10 Fe1 C5 C4 129.4(3) . . . . ?
C6 Fe1 C5 C4 171.3(3) . . . . ?
C2 Fe1 C5 C1 39.1(3) . . . . ?
C7 Fe1 C5 C1 -6(2) . . . . ?
C8 Fe1 C5 C1 165.3(4) . . . . ?
C9 Fe1 C5 C1 -155.3(3) . . . . ?
C3 Fe1 C5 C1 82.7(3) . . . . ?
C4 Fe1 C5 C1 120.2(4) . . . . ?
C10 Fe1 C5 C1 -110.5(3) . . . . ?
C6 Fe1 C5 C1 -68.5(4) . . . . ?
O2 P2 C6 C10 -101.4(5) . . . . ?
C16 P2 C6 C10 -3.7(6) . . . . ?
O2 P2 C6 C7 80.0(4) . . . . ?
C16 P2 C6 C7 177.7(4) . . . . ?
O2 P2 C6 Fe1 163.0(3) . . . . ?
C16 P2 C6 Fe1 -99.3(4) . . . . ?
C2 Fe1 C6 C10 -157.0(3) . . . . ?
C7 Fe1 C6 C10 117.9(5) . . . . ?
C1 Fe1 C6 C10 -111.4(3) . . . . ?
C8 Fe1 C6 C10 80.4(4) . . . . ?
C9 Fe1 C6 C10 37.4(3) . . . . ?
C3 Fe1 C6 C10 163.3(4) . . . . ?
C4 Fe1 C6 C10 -14(2) . . . . ?
C5 Fe1 C6 C10 -70.2(4) . . . . ?
C2 Fe1 C6 C7 85.1(4) . . . . ?
C1 Fe1 C6 C7 130.7(4) . . . . ?
C8 Fe1 C6 C7 -37.5(4) . . . . ?
C9 Fe1 C6 C7 -80.5(4) . . . . ?
C3 Fe1 C6 C7 45.4(6) . . . . ?
C4 Fe1 C6 C7 -132.1(18) . . . . ?
C10 Fe1 C6 C7 -117.9(5) . . . . ?
C5 Fe1 C6 C7 171.9(4) . . . . ?
C2 Fe1 C6 P2 -26.1(4) . . . . ?
C7 Fe1 C6 P2 -111.2(5) . . . . ?
C1 Fe1 C6 P2 19.5(4) . . . . ?
C8 Fe1 C6 P2 -148.6(4) . . . . ?
C9 Fe1 C6 P2 168.3(4) . . . . ?
C3 Fe1 C6 P2 -65.8(5) . . . . ?
C4 Fe1 C6 P2 116.7(18) . . . . ?
C10 Fe1 C6 P2 130.9(5) . . . . ?
C5 Fe1 C6 P2 60.7(5) . . . . ?
C10 C6 C7 C8 0.4(6) . . . . ?
P2 C6 C7 C8 179.3(4) . . . . ?
Fe1 C6 C7 C8 60.0(4) . . . . ?
C10 C6 C7 Fe1 -59.6(4) . . . . ?
P2 C6 C7 Fe1 119.4(4) . . . . ?
C2 Fe1 C7 C8 128.7(4) . . . . ?
C1 Fe1 C7 C8 167.0(4) . . . . ?
C9 Fe1 C7 C8 -37.0(4) . . . . ?
C3 Fe1 C7 C8 86.1(4) . . . . ?
C4 Fe1 C7 C8 52.5(6) . . . . ?
C10 Fe1 C7 C8 -80.8(4) . . . . ?
C6 Fe1 C7 C8 -119.1(5) . . . . ?
C5 Fe1 C7 C8 172(2) . . . . ?
C2 Fe1 C7 C6 -112.2(4) . . . . ?
C1 Fe1 C7 C6 -73.9(4) . . . . ?
C8 Fe1 C7 C6 119.1(5) . . . . ?
C9 Fe1 C7 C6 82.2(4) . . . . ?
C3 Fe1 C7 C6 -154.8(3) . . . . ?
C4 Fe1 C7 C6 171.6(4) . . . . ?
C10 Fe1 C7 C6 38.4(3) . . . . ?
C5 Fe1 C7 C6 -68(2) . . . . ?
C6 C7 C8 C9 -0.5(6) . . . . ?
Fe1 C7 C8 C9 59.6(4) . . . . ?
C6 C7 C8 Fe1 -60.1(4) . . . . ?
C2 Fe1 C8 C9 169.6(4) . . . . ?
C7 Fe1 C8 C9 -119.8(5) . . . . ?
C1 Fe1 C8 C9 -178.8(11) . . . . ?
C3 Fe1 C8 C9 133.0(4) . . . . ?
C4 Fe1 C8 C9 91.1(4) . . . . ?
C10 Fe1 C8 C9 -37.6(4) . . . . ?
C6 Fe1 C8 C9 -81.6(4) . . . . ?
C5 Fe1 C8 C9 61.6(5) . . . . ?
C2 Fe1 C8 C7 -70.6(4) . . . . ?
C1 Fe1 C8 C7 -59.1(13) . . . . ?
C9 Fe1 C8 C7 119.8(5) . . . . ?
C3 Fe1 C8 C7 -107.2(4) . . . . ?
C4 Fe1 C8 C7 -149.1(4) . . . . ?
C10 Fe1 C8 C7 82.2(4) . . . . ?
C6 Fe1 C8 C7 38.2(4) . . . . ?
C5 Fe1 C8 C7 -178.6(4) . . . . ?
C7 C8 C9 C10 0.4(7) . . . . ?
Fe1 C8 C9 C10 59.5(4) . . . . ?
C7 C8 C9 Fe1 -59.1(4) . . . . ?
C2 Fe1 C9 C8 -35.1(12) . . . . ?
C7 Fe1 C9 C8 37.4(4) . . . . ?
C1 Fe1 C9 C8 179.5(4) . . . . ?
C3 Fe1 C9 C8 -63.4(5) . . . . ?
C4 Fe1 C9 C8 -103.6(4) . . . . ?
C10 Fe1 C9 C8 119.6(5) . . . . ?
C6 Fe1 C9 C8 82.0(4) . . . . ?
C5 Fe1 C9 C8 -145.9(4) . . . . ?
C2 Fe1 C9 C10 -154.6(9) . . . . ?
C7 Fe1 C9 C10 -82.1(4) . . . . ?
C1 Fe1 C9 C10 60.0(6) . . . . ?
C8 Fe1 C9 C10 -119.6(5) . . . . ?
C3 Fe1 C9 C10 177.0(3) . . . . ?
C4 Fe1 C9 C10 136.9(3) . . . . ?
C6 Fe1 C9 C10 -37.6(3) . . . . ?
C5 Fe1 C9 C10 94.6(4) . . . . ?
C8 C9 C10 C6 -0.2(6) . . . . ?
Fe1 C9 C10 C6 59.2(4) . . . . ?
C8 C9 C10 Fe1 -59.3(4) . . . . ?
C7 C6 C10 C9 -0.1(6) . . . . ?
P2 C6 C10 C9 -178.8(4) . . . . ?
Fe1 C6 C10 C9 -59.0(4) . . . . ?
C7 C6 C10 Fe1 58.8(4) . . . . ?
P2 C6 C10 Fe1 -119.9(5) . . . . ?
C2 Fe1 C10 C9 167.0(5) . . . . ?
C7 Fe1 C10 C9 80.8(4) . . . . ?
C1 Fe1 C10 C9 -151.0(4) . . . . ?
C8 Fe1 C10 C9 37.1(4) . . . . ?
C3 Fe1 C10 C9 -11.3(13) . . . . ?
C4 Fe1 C10 C9 -62.7(5) . . . . ?
C6 Fe1 C10 C9 119.6(5) . . . . ?
C5 Fe1 C10 C9 -105.5(4) . . . . ?
C2 Fe1 C10 C6 47.4(6) . . . . ?
C7 Fe1 C10 C6 -38.8(3) . . . . ?
C1 Fe1 C10 C6 89.5(4) . . . . ?
C8 Fe1 C10 C6 -82.5(4) . . . . ?
C9 Fe1 C10 C6 -119.6(5) . . . . ?
C3 Fe1 C10 C6 -130.9(10) . . . . ?
C4 Fe1 C10 C6 177.7(3) . . . . ?
C5 Fe1 C10 C6 135.0(3) . . . . ?
O1 P1 C11 C15 -115.6(5) . . . . ?
C1 P1 C11 C15 -15.7(6) . . . . ?
O1 P1 C11 C12 70.4(5) . . . . ?
C1 P1 C11 C12 170.2(4) . . . . ?
O1 P1 C11 Fe2 153.0(3) . . . . ?
C1 P1 C11 Fe2 -107.2(3) . . . . ?
C12 Fe2 C11 C15 117.8(4) . . . . ?
C18 Fe2 C11 C15 168.6(4) . . . . ?
C17 Fe2 C11 C15 -153.2(3) . . . . ?
C14 Fe2 C11 C15 37.5(3) . . . . ?
C19 Fe2 C11 C15 -25(3) . . . . ?
C20 Fe2 C11 C15 -68.9(4) . . . . ?
C16 Fe2 C11 C15 -108.8(3) . . . . ?
C13 Fe2 C11 C15 81.0(3) . . . . ?
C18 Fe2 C11 C12 50.8(6) . . . . ?
C15 Fe2 C11 C12 -117.8(4) . . . . ?
C17 Fe2 C11 C12 89.0(4) . . . . ?
C14 Fe2 C11 C12 -80.3(4) . . . . ?
C19 Fe2 C11 C12 -143(3) . . . . ?
C20 Fe2 C11 C12 173.3(4) . . . . ?
C16 Fe2 C11 C12 133.5(3) . . . . ?
C13 Fe2 C11 C12 -36.8(3) . . . . ?
C12 Fe2 C11 P1 -112.7(4) . . . . ?
C18 Fe2 C11 P1 -61.9(5) . . . . ?
C15 Fe2 C11 P1 129.5(5) . . . . ?
C17 Fe2 C11 P1 -23.7(4) . . . . ?
C14 Fe2 C11 P1 167.0(4) . . . . ?
C19 Fe2 C11 P1 104(3) . . . . ?
C20 Fe2 C11 P1 60.6(4) . . . . ?
C16 Fe2 C11 P1 20.7(4) . . . . ?
C13 Fe2 C11 P1 -149.5(4) . . . . ?
C15 C11 C12 C13 0.4(7) . . . . ?
P1 C11 C12 C13 176.0(4) . . . . ?
Fe2 C11 C12 C13 60.3(5) . . . . ?
C15 C11 C12 Fe2 -59.9(4) . . . . ?
P1 C11 C12 Fe2 115.6(4) . . . . ?
C18 Fe2 C12 C13 89.2(4) . . . . ?
C11 Fe2 C12 C13 -119.7(5) . . . . ?
C15 Fe2 C12 C13 -81.1(4) . . . . ?
C17 Fe2 C12 C13 132.6(4) . . . . ?
C14 Fe2 C12 C13 -37.1(4) . . . . ?
C19 Fe2 C12 C13 54.8(6) . . . . ?
C20 Fe2 C12 C13 -178(77) . . . . ?
C16 Fe2 C12 C13 170.5(4) . . . . ?
C18 Fe2 C12 C11 -151.1(3) . . . . ?
C15 Fe2 C12 C11 38.6(3) . . . . ?
C17 Fe2 C12 C11 -107.7(3) . . . . ?
C14 Fe2 C12 C11 82.5(3) . . . . ?
C19 Fe2 C12 C11 174.4(4) . . . . ?
C20 Fe2 C12 C11 -59(3) . . . . ?
C16 Fe2 C12 C11 -69.8(4) . . . . ?
C13 Fe2 C12 C11 119.7(5) . . . . ?
C11 C12 C13 C14 -0.9(7) . . . . ?
Fe2 C12 C13 C14 58.7(5) . . . . ?
C11 C12 C13 Fe2 -59.6(4) . . . . ?
C18 Fe2 C13 C12 -105.1(4) . . . . ?
C11 Fe2 C13 C12 37.9(3) . . . . ?
C15 Fe2 C13 C12 82.2(4) . . . . ?
C17 Fe2 C13 C12 -67.0(5) . . . . ?
C14 Fe2 C13 C12 120.2(5) . . . . ?
C19 Fe2 C13 C12 -147.9(4) . . . . ?
C20 Fe2 C13 C12 179.7(4) . . . . ?
C16 Fe2 C13 C12 -48.7(17) . . . . ?
C12 Fe2 C13 C14 -120.2(5) . . . . ?
C18 Fe2 C13 C14 134.6(4) . . . . ?
C11 Fe2 C13 C14 -82.3(4) . . . . ?
C15 Fe2 C13 C14 -38.0(4) . . . . ?
C17 Fe2 C13 C14 172.8(4) . . . . ?
C19 Fe2 C13 C14 91.9(4) . . . . ?
C20 Fe2 C13 C14 59.5(6) . . . . ?
C16 Fe2 C13 C14 -168.9(14) . . . . ?
C12 C13 C14 C15 1.1(7) . . . . ?
Fe2 C13 C14 C15 59.5(4) . . . . ?
C12 C13 C14 Fe2 -58.5(5) . . . . ?
C12 Fe2 C14 C13 36.7(4) . . . . ?
C18 Fe2 C14 C13 -64.0(5) . . . . ?
C11 Fe2 C14 C13 81.0(4) . . . . ?
C15 Fe2 C14 C13 118.8(5) . . . . ?
C17 Fe2 C14 C13 -31.4(17) . . . . ?
C19 Fe2 C14 C13 -104.2(4) . . . . ?
C20 Fe2 C14 C13 -147.1(4) . . . . ?
C16 Fe2 C14 C13 176.7(4) . . . . ?
C12 Fe2 C14 C15 -82.1(4) . . . . ?
C18 Fe2 C14 C15 177.2(4) . . . . ?
C11 Fe2 C14 C15 -37.8(3) . . . . ?
C17 Fe2 C14 C15 -150.2(14) . . . . ?
C19 Fe2 C14 C15 137.0(4) . . . . ?
C20 Fe2 C14 C15 94.1(4) . . . . ?
C16 Fe2 C14 C15 57.9(6) . . . . ?
C13 Fe2 C14 C15 -118.8(5) . . . . ?
C13 C14 C15 C11 -0.8(7) . . . . ?
Fe2 C14 C15 C11 59.1(4) . . . . ?
C13 C14 C15 Fe2 -59.9(4) . . . . ?
C12 C11 C15 C14 0.2(6) . . . . ?
P1 C11 C15 C14 -174.4(5) . . . . ?
Fe2 C11 C15 C14 -59.3(4) . . . . ?
C12 C11 C15 Fe2 59.6(4) . . . . ?
P1 C11 C15 Fe2 -115.0(5) . . . . ?
C12 Fe2 C15 C14 80.7(4) . . . . ?
C18 Fe2 C15 C14 -13.8(19) . . . . ?
C11 Fe2 C15 C14 119.5(5) . . . . ?
C17 Fe2 C15 C14 170.1(5) . . . . ?
C19 Fe2 C15 C14 -63.8(5) . . . . ?
C20 Fe2 C15 C14 -105.1(4) . . . . ?
C16 Fe2 C15 C14 -150.0(4) . . . . ?
C13 Fe2 C15 C14 37.7(4) . . . . ?
C12 Fe2 C15 C11 -38.7(3) . . . . ?
C18 Fe2 C15 C11 -133.2(17) . . . . ?
C17 Fe2 C15 C11 50.7(6) . . . . ?
C14 Fe2 C15 C11 -119.5(5) . . . . ?
C19 Fe2 C15 C11 176.7(4) . . . . ?
C20 Fe2 C15 C11 135.5(3) . . . . ?
C16 Fe2 C15 C11 90.5(3) . . . . ?
C13 Fe2 C15 C11 -81.7(3) . . . . ?
O2 P2 C16 C20 64.3(6) . . . . ?
C6 P2 C16 C20 -34.8(6) . . . . ?
O2 P2 C16 C17 -106.8(5) . . . . ?
C6 P2 C16 C17 154.0(5) . . . . ?
O2 P2 C16 Fe2 164.3(4) . . . . ?
C6 P2 C16 Fe2 65.2(5) . . . . ?
C12 Fe2 C16 C20 178.4(4) . . . . ?
C18 Fe2 C16 C20 -80.8(4) . . . . ?
C11 Fe2 C16 C20 137.1(3) . . . . ?
C15 Fe2 C16 C20 92.5(4) . . . . ?
C17 Fe2 C16 C20 -118.5(5) . . . . ?
C14 Fe2 C16 C20 54.0(6) . . . . ?
C19 Fe2 C16 C20 -37.0(4) . . . . ?
C13 Fe2 C16 C20 -139.8(15) . . . . ?
C12 Fe2 C16 C17 -63.1(5) . . . . ?
C18 Fe2 C16 C17 37.7(4) . . . . ?
C11 Fe2 C16 C17 -104.4(4) . . . . ?
C15 Fe2 C16 C17 -148.9(4) . . . . ?
C14 Fe2 C16 C17 172.5(5) . . . . ?
C19 Fe2 C16 C17 81.5(4) . . . . ?
C20 Fe2 C16 C17 118.5(5) . . . . ?
C13 Fe2 C16 C17 -21.3(17) . . . . ?
C12 Fe2 C16 P2 50.0(6) . . . . ?
C18 Fe2 C16 P2 150.8(5) . . . . ?
C11 Fe2 C16 P2 8.7(5) . . . . ?
C15 Fe2 C16 P2 -35.8(5) . . . . ?
C17 Fe2 C16 P2 113.1(6) . . . . ?
C14 Fe2 C16 P2 -74.4(6) . . . . ?
C19 Fe2 C16 P2 -165.4(5) . . . . ?
C20 Fe2 C16 P2 -128.4(6) . . . . ?
C13 Fe2 C16 P2 91.8(16) . . . . ?
C20 C16 C17 C18 0.5(7) . . . . ?
P2 C16 C17 C18 173.6(4) . . . . ?
Fe2 C16 C17 C18 -59.0(4) . . . . ?
C20 C16 C17 Fe2 59.4(4) . . . . ?
P2 C16 C17 Fe2 -127.5(4) . . . . ?
C12 Fe2 C17 C18 -103.3(5) . . . . ?
C11 Fe2 C17 C18 -147.0(4) . . . . ?
C15 Fe2 C17 C18 179.1(5) . . . . ?
C14 Fe2 C17 C18 -38.7(17) . . . . ?
C19 Fe2 C17 C18 37.7(4) . . . . ?
C20 Fe2 C17 C18 81.1(5) . . . . ?
C16 Fe2 C17 C18 119.3(6) . . . . ?
C13 Fe2 C17 C18 -65.0(6) . . . . ?
C12 Fe2 C17 C16 137.4(4) . . . . ?
C18 Fe2 C17 C16 -119.3(6) . . . . ?
C11 Fe2 C17 C16 93.7(4) . . . . ?
C15 Fe2 C17 C16 59.8(6) . . . . ?
C14 Fe2 C17 C16 -158.0(14) . . . . ?
C19 Fe2 C17 C16 -81.5(4) . . . . ?
C20 Fe2 C17 C16 -38.2(3) . . . . ?
C13 Fe2 C17 C16 175.7(4) . . . . ?
C16 C17 C18 C19 -0.7(8) . . . . ?
Fe2 C17 C18 C19 -60.0(5) . . . . ?
C16 C17 C18 Fe2 59.3(4) . . . . ?
C12 Fe2 C18 C19 -148.7(4) . . . . ?
C11 Fe2 C18 C19 178.0(4) . . . . ?
C15 Fe2 C18 C19 -57.8(19) . . . . ?
C17 Fe2 C18 C19 119.0(6) . . . . ?
C14 Fe2 C18 C19 -69.6(5) . . . . ?
C20 Fe2 C18 C19 37.1(4) . . . . ?
C16 Fe2 C18 C19 81.2(4) . . . . ?
C13 Fe2 C18 C19 -106.9(4) . . . . ?
C12 Fe2 C18 C17 92.2(5) . . . . ?
C11 Fe2 C18 C17 58.9(6) . . . . ?
C15 Fe2 C18 C17 -176.9(16) . . . . ?
C14 Fe2 C18 C17 171.4(4) . . . . ?
C19 Fe2 C18 C17 -119.0(6) . . . . ?
C20 Fe2 C18 C17 -81.9(4) . . . . ?
C16 Fe2 C18 C17 -37.8(4) . . . . ?
C13 Fe2 C18 C17 134.1(4) . . . . ?
C17 C18 C19 C20 0.6(8) . . . . ?
Fe2 C18 C19 C20 -59.2(5) . . . . ?
C17 C18 C19 Fe2 59.8(5) . . . . ?
C12 Fe2 C19 C20 173.3(4) . . . . ?
C18 Fe2 C19 C20 119.8(6) . . . . ?
C11 Fe2 C19 C20 -48(3) . . . . ?
C15 Fe2 C19 C20 -70.9(5) . . . . ?
C17 Fe2 C19 C20 81.8(4) . . . . ?
C14 Fe2 C19 C20 -109.0(4) . . . . ?
C16 Fe2 C19 C20 37.6(4) . . . . ?
C13 Fe2 C19 C20 -152.1(4) . . . . ?
C12 Fe2 C19 C18 53.5(6) . . . . ?
C11 Fe2 C19 C18 -168(2) . . . . ?
C15 Fe2 C19 C18 169.3(4) . . . . ?
C17 Fe2 C19 C18 -38.0(4) . . . . ?
C14 Fe2 C19 C18 131.2(4) . . . . ?
C20 Fe2 C19 C18 -119.8(6) . . . . ?
C16 Fe2 C19 C18 -82.1(4) . . . . ?
C13 Fe2 C19 C18 88.2(5) . . . . ?
C18 C19 C20 C16 -0.3(7) . . . . ?
Fe2 C19 C20 C16 -59.0(4) . . . . ?
C18 C19 C20 Fe2 58.7(5) . . . . ?
C17 C16 C20 C19 -0.1(7) . . . . ?
P2 C16 C20 C19 -172.1(5) . . . . ?
Fe2 C16 C20 C19 59.2(4) . . . . ?
C17 C16 C20 Fe2 -59.3(4) . . . . ?
P2 C16 C20 Fe2 128.7(5) . . . . ?
C12 Fe2 C20 C19 -132(3) . . . . ?
C18 Fe2 C20 C19 -37.5(4) . . . . ?
C11 Fe2 C20 C19 174.1(4) . . . . ?
C15 Fe2 C20 C19 132.8(4) . . . . ?
C17 Fe2 C20 C19 -81.6(4) . . . . ?
C14 Fe2 C20 C19 88.2(4) . . . . ?
C16 Fe2 C20 C19 -119.9(5) . . . . ?
C13 Fe2 C20 C19 49.7(6) . . . . ?
C12 Fe2 C20 C16 -12(3) . . . . ?
C18 Fe2 C20 C16 82.4(4) . . . . ?
C11 Fe2 C20 C16 -66.0(5) . . . . ?
C15 Fe2 C20 C16 -107.4(3) . . . . ?
C17 Fe2 C20 C16 38.2(3) . . . . ?
C14 Fe2 C20 C16 -151.9(3) . . . . ?
C19 Fe2 C20 C16 119.9(5) . . . . ?
C13 Fe2 C20 C16 169.6(4) . . . . ?
P1 O1 C21 C22 -45.9(7) . . . . ?
P1 O1 C21 C26 136.6(4) . . . . ?
O1 C21 C22 C23 -177.9(5) . . . . ?
C26 C21 C22 C23 -0.4(9) . . . . ?
C21 C22 C23 C24 -0.6(9) . . . . ?
C22 C23 C24 C25 1.6(8) . . . . ?
C22 C23 C24 C27 176.7(5) . . . . ?
C23 C24 C25 C26 -1.6(8) . . . . ?
C27 C24 C25 C26 -176.6(5) . . . . ?
C24 C25 C26 C21 0.6(8) . . . . ?
C22 C21 C26 C25 0.4(8) . . . . ?
O1 C21 C26 C25 178.0(5) . . . . ?
C23 C24 C27 C29 153.6(5) . . . . ?
C25 C24 C27 C29 -31.6(7) . . . . ?
C23 C24 C27 C30 31.6(7) . . . 2_666 ?
C25 C24 C27 C30 -153.6(5) . . . 2_666 ?
C23 C24 C27 C28 -89.7(6) . . . . ?
C25 C24 C27 C28 85.1(6) . . . . ?
C35 C30 C31 C32 0.7(10) . . . . ?
C27 C30 C31 C32 -178.7(6) 2_666 . . . ?
C30 C31 C32 C33 1.2(12) . . . . ?
C31 C32 C33 C34 -2.3(11) . . . . ?
C31 C32 C33 O2 176.1(6) . . . . ?
P2 O2 C33 C34 -136.7(5) . . . . ?
P2 O2 C33 C32 44.9(8) . . . . ?
C32 C33 C34 C35 1.6(10) . . . . ?
O2 C33 C34 C35 -176.9(6) . . . . ?
C31 C30 C35 C34 -1.5(9) . . . . ?
C27 C30 C35 C34 178.0(6) 2_666 . . . ?
C33 C34 C35 C30 0.4(10) . . . . ?
O3 P3 C36 C40 -64.5(5) . . . . ?
C46 P3 C36 C40 31.5(6) . . . . ?
O3 P3 C36 C37 109.3(4) . . . . ?
C46 P3 C36 C37 -154.8(4) . . . . ?
O3 P3 C36 Fe3 -163.9(3) . . . . ?
C46 P3 C36 Fe3 -67.9(4) . . . . ?
C37 Fe3 C36 C40 118.1(5) . . . . ?
C42 Fe3 C36 C40 -176.4(4) . . . . ?
C44 Fe3 C36 C40 -52.3(6) . . . . ?
C45 Fe3 C36 C40 -89.9(4) . . . . ?
C38 Fe3 C36 C40 80.6(4) . . . . ?
C43 Fe3 C36 C40 142.4(12) . . . . ?
C41 Fe3 C36 C40 -134.4(3) . . . . ?
C39 Fe3 C36 C40 37.2(4) . . . . ?
C42 Fe3 C36 C37 65.4(5) . . . . ?
C44 Fe3 C36 C37 -170.4(5) . . . . ?
C45 Fe3 C36 C37 151.9(4) . . . . ?
C38 Fe3 C36 C37 -37.6(4) . . . . ?
C43 Fe3 C36 C37 24.3(14) . . . . ?
C41 Fe3 C36 C37 107.4(4) . . . . ?
C40 Fe3 C36 C37 -118.1(5) . . . . ?
C39 Fe3 C36 C37 -81.0(4) . . . . ?
C37 Fe3 C36 P3 -112.7(5) . . . . ?
C42 Fe3 C36 P3 -47.3(5) . . . . ?
C44 Fe3 C36 P3 76.9(7) . . . . ?
C45 Fe3 C36 P3 39.3(5) . . . . ?
C38 Fe3 C36 P3 -150.3(5) . . . . ?
C43 Fe3 C36 P3 -88.4(13) . . . . ?
C41 Fe3 C36 P3 -5.3(5) . . . . ?
C40 Fe3 C36 P3 129.2(6) . . . . ?
C39 Fe3 C36 P3 166.4(5) . . . . ?
C40 C36 C37 C38 0.5(6) . . . . ?
P3 C36 C37 C38 -174.7(4) . . . . ?
Fe3 C36 C37 C38 60.2(4) . . . . ?
C40 C36 C37 Fe3 -59.6(4) . . . . ?
P3 C36 C37 Fe3 125.2(4) . . . . ?
C42 Fe3 C37 C38 106.1(4) . . . . ?
C44 Fe3 C37 C38 40.1(14) . . . . ?
C45 Fe3 C37 C38 -176.9(5) . . . . ?
C43 Fe3 C37 C38 66.6(5) . . . . ?
C36 Fe3 C37 C38 -119.4(5) . . . . ?
C41 Fe3 C37 C38 149.4(4) . . . . ?
C40 Fe3 C37 C38 -81.3(4) . . . . ?
C39 Fe3 C37 C38 -37.7(4) . . . . ?
C42 Fe3 C37 C36 -134.5(3) . . . . ?
C44 Fe3 C37 C36 159.5(11) . . . . ?
C45 Fe3 C37 C36 -57.5(7) . . . . ?
C38 Fe3 C37 C36 119.4(5) . . . . ?
C43 Fe3 C37 C36 -174.0(3) . . . . ?
C41 Fe3 C37 C36 -91.2(4) . . . . ?
C40 Fe3 C37 C36 38.2(3) . . . . ?
C39 Fe3 C37 C36 81.7(4) . . . . ?
C36 C37 C38 C39 -0.3(7) . . . . ?
Fe3 C37 C38 C39 59.9(4) . . . . ?
C36 C37 C38 Fe3 -60.2(4) . . . . ?
C37 Fe3 C38 C39 -118.6(5) . . . . ?
C42 Fe3 C38 C39 151.9(4) . . . . ?
C44 Fe3 C38 C39 72.3(5) . . . . ?
C45 Fe3 C38 C39 53.9(14) . . . . ?
C43 Fe3 C38 C39 109.8(4) . . . . ?
C36 Fe3 C38 C39 -80.8(4) . . . . ?
C41 Fe3 C38 C39 -176.1(4) . . . . ?
C40 Fe3 C38 C39 -37.0(3) . . . . ?
C42 Fe3 C38 C37 -89.5(4) . . . . ?
C44 Fe3 C38 C37 -169.1(4) . . . . ?
C45 Fe3 C38 C37 172.5(12) . . . . ?
C43 Fe3 C38 C37 -131.6(4) . . . . ?
C36 Fe3 C38 C37 37.8(4) . . . . ?
C41 Fe3 C38 C37 -57.5(6) . . . . ?
C40 Fe3 C38 C37 81.7(4) . . . . ?
C39 Fe3 C38 C37 118.6(5) . . . . ?
C37 C38 C39 C40 -0.1(7) . . . . ?
Fe3 C38 C39 C40 58.9(4) . . . . ?
C37 C38 C39 Fe3 -59.0(4) . . . . ?
C37 Fe3 C39 C38 38.3(4) . . . . ?
C42 Fe3 C39 C38 -49.9(6) . . . . ?
C44 Fe3 C39 C38 -128.0(4) . . . . ?
C45 Fe3 C39 C38 -167.2(4) . . . . ?
C43 Fe3 C39 C38 -85.0(5) . . . . ?
C36 Fe3 C39 C38 82.7(4) . . . . ?
C41 Fe3 C39 C38 164.7(16) . . . . ?
C40 Fe3 C39 C38 120.3(5) . . . . ?
C37 Fe3 C39 C40 -82.0(4) . . . . ?
C42 Fe3 C39 C40 -170.2(4) . . . . ?
C44 Fe3 C39 C40 111.7(4) . . . . ?
C45 Fe3 C39 C40 72.5(5) . . . . ?
C38 Fe3 C39 C40 -120.3(5) . . . . ?
C43 Fe3 C39 C40 154.7(4) . . . . ?
C36 Fe3 C39 C40 -37.5(4) . . . . ?
C41 Fe3 C39 C40 44.4(18) . . . . ?
C38 C39 C40 C36 0.5(7) . . . . ?
Fe3 C39 C40 C36 59.2(4) . . . . ?
C38 C39 C40 Fe3 -58.7(4) . . . . ?
C37 C36 C40 C39 -0.6(6) . . . . ?
P3 C36 C40 C39 173.8(4) . . . . ?
Fe3 C36 C40 C39 -59.4(4) . . . . ?
C37 C36 C40 Fe3 58.8(4) . . . . ?
P3 C36 C40 Fe3 -126.8(5) . . . . ?
C37 Fe3 C40 C39 81.1(4) . . . . ?
C42 Fe3 C40 C39 138.4(18) . . . . ?
C44 Fe3 C40 C39 -86.1(5) . . . . ?
C45 Fe3 C40 C39 -130.4(4) . . . . ?
C38 Fe3 C40 C39 37.0(4) . . . . ?
C43 Fe3 C40 C39 -47.1(7) . . . . ?
C36 Fe3 C40 C39 119.7(5) . . . . ?
C41 Fe3 C40 C39 -172.3(4) . . . . ?
C37 Fe3 C40 C36 -38.6(3) . . . . ?
C42 Fe3 C40 C36 19(2) . . . . ?
C44 Fe3 C40 C36 154.3(4) . . . . ?
C45 Fe3 C40 C36 109.9(3) . . . . ?
C38 Fe3 C40 C36 -82.7(4) . . . . ?
C43 Fe3 C40 C36 -166.7(5) . . . . ?
C41 Fe3 C40 C36 68.0(4) . . . . ?
C39 Fe3 C40 C36 -119.7(5) . . . . ?
O4 P4 C41 C42 -67.4(5) . . . . ?
C51 P4 C41 C42 -168.8(4) . . . . ?
O4 P4 C41 C45 119.2(6) . . . . ?
C51 P4 C41 C45 17.8(6) . . . . ?
O4 P4 C41 Fe3 -149.0(3) . . . . ?
C51 P4 C41 Fe3 109.6(3) . . . . ?
C37 Fe3 C41 C42 -85.7(4) . . . . ?
C44 Fe3 C41 C42 80.8(4) . . . . ?
C45 Fe3 C41 C42 118.6(5) . . . . ?
C38 Fe3 C41 C42 -47.6(6) . . . . ?
C43 Fe3 C41 C42 37.4(4) . . . . ?
C36 Fe3 C41 C42 -130.3(4) . . . . ?
C40 Fe3 C41 C42 -170.4(4) . . . . ?
C39 Fe3 C41 C42 150.8(16) . . . . ?
C37 Fe3 C41 C45 155.6(4) . . . . ?
C42 Fe3 C41 C45 -118.6(5) . . . . ?
C44 Fe3 C41 C45 -37.8(4) . . . . ?
C38 Fe3 C41 C45 -166.3(4) . . . . ?
C43 Fe3 C41 C45 -81.2(4) . . . . ?
C36 Fe3 C41 C45 111.1(4) . . . . ?
C40 Fe3 C41 C45 71.0(4) . . . . ?
C39 Fe3 C41 C45 32.2(18) . . . . ?
C37 Fe3 C41 P4 25.4(4) . . . . ?
C42 Fe3 C41 P4 111.1(5) . . . . ?
C44 Fe3 C41 P4 -168.1(5) . . . . ?
C45 Fe3 C41 P4 -130.2(5) . . . . ?
C38 Fe3 C41 P4 63.5(6) . . . . ?
C43 Fe3 C41 P4 148.6(5) . . . . ?
C36 Fe3 C41 P4 -19.1(4) . . . . ?
C40 Fe3 C41 P4 -59.2(5) . . . . ?
C39 Fe3 C41 P4 -98.0(17) . . . . ?
C45 C41 C42 C43 -1.2(7) . . . . ?
P4 C41 C42 C43 -176.4(4) . . . . ?
Fe3 C41 C42 C43 -60.2(5) . . . . ?
C45 C41 C42 Fe3 58.9(4) . . . . ?
P4 C41 C42 Fe3 -116.2(4) . . . . ?
C37 Fe3 C42 C43 -129.6(5) . . . . ?
C44 Fe3 C42 C43 37.3(5) . . . . ?
C45 Fe3 C42 C43 81.1(5) . . . . ?
C38 Fe3 C42 C43 -86.4(5) . . . . ?
C36 Fe3 C42 C43 -168.3(4) . . . . ?
C41 Fe3 C42 C43 119.3(6) . . . . ?
C40 Fe3 C42 C43 175.5(17) . . . . ?
C39 Fe3 C42 C43 -53.9(7) . . . . ?
C37 Fe3 C42 C41 111.1(4) . . . . ?
C44 Fe3 C42 C41 -82.0(4) . . . . ?
C45 Fe3 C42 C41 -38.2(3) . . . . ?
C38 Fe3 C42 C41 154.3(4) . . . . ?
C43 Fe3 C42 C41 -119.3(6) . . . . ?
C36 Fe3 C42 C41 72.4(5) . . . . ?
C40 Fe3 C42 C41 56.3(19) . . . . ?
C39 Fe3 C42 C41 -173.2(4) . . . . ?
C41 C42 C43 C44 1.0(8) . . . . ?
Fe3 C42 C43 C44 -59.0(5) . . . . ?
C41 C42 C43 Fe3 60.1(4) . . . . ?
C37 Fe3 C43 C44 -170.9(4) . . . . ?
C42 Fe3 C43 C44 119.5(6) . . . . ?
C45 Fe3 C43 C44 37.2(4) . . . . ?
C38 Fe3 C43 C44 -132.4(5) . . . . ?
C36 Fe3 C43 C44 169.0(11) . . . . ?
C41 Fe3 C43 C44 81.5(5) . . . . ?
C40 Fe3 C43 C44 -59.3(7) . . . . ?
C39 Fe3 C43 C44 -90.6(5) . . . . ?
C37 Fe3 C43 C42 69.6(5) . . . . ?
C44 Fe3 C43 C42 -119.5(6) . . . . ?
C45 Fe3 C43 C42 -82.3(4) . . . . ?
C38 Fe3 C43 C42 108.1(5) . . . . ?
C36 Fe3 C43 C42 49.5(15) . . . . ?
C41 Fe3 C43 C42 -38.0(4) . . . . ?
C40 Fe3 C43 C42 -178.8(5) . . . . ?
C39 Fe3 C43 C42 149.9(4) . . . . ?
C42 C43 C44 C45 -0.4(8) . . . . ?
Fe3 C43 C44 C45 -59.1(4) . . . . ?
C42 C43 C44 Fe3 58.7(5) . . . . ?
C37 Fe3 C44 C43 32.9(14) . . . . ?
C42 Fe3 C44 C43 -37.5(4) . . . . ?
C45 Fe3 C44 C43 -120.3(6) . . . . ?
C38 Fe3 C44 C43 65.4(6) . . . . ?
C36 Fe3 C44 C43 -175.5(5) . . . . ?
C41 Fe3 C44 C43 -82.0(4) . . . . ?
C40 Fe3 C44 C43 148.8(4) . . . . ?
C39 Fe3 C44 C43 105.9(5) . . . . ?
C37 Fe3 C44 C45 153.2(11) . . . . ?
C42 Fe3 C44 C45 82.8(4) . . . . ?
C38 Fe3 C44 C45 -174.3(4) . . . . ?
C43 Fe3 C44 C45 120.3(6) . . . . ?
C36 Fe3 C44 C45 -55.2(7) . . . . ?
C41 Fe3 C44 C45 38.3(4) . . . . ?
C40 Fe3 C44 C45 -91.0(4) . . . . ?
C39 Fe3 C44 C45 -133.8(4) . . . . ?
C43 C44 C45 C41 -0.4(7) . . . . ?
Fe3 C44 C45 C41 -59.7(4) . . . . ?
C43 C44 C45 Fe3 59.3(5) . . . . ?
C42 C41 C45 C44 1.0(6) . . . . ?
P4 C41 C45 C44 175.0(5) . . . . ?
Fe3 C41 C45 C44 59.6(4) . . . . ?
C42 C41 C45 Fe3 -58.6(4) . . . . ?
P4 C41 C45 Fe3 115.4(5) . . . . ?
C37 Fe3 C45 C44 -167.7(5) . . . . ?
C42 Fe3 C45 C44 -80.4(4) . . . . ?
C38 Fe3 C45 C44 22.3(15) . . . . ?
C43 Fe3 C45 C44 -36.9(4) . . . . ?
C36 Fe3 C45 C44 152.9(4) . . . . ?
C41 Fe3 C45 C44 -118.7(6) . . . . ?
C40 Fe3 C45 C44 108.5(4) . . . . ?
C39 Fe3 C45 C44 67.0(5) . . . . ?
C37 Fe3 C45 C41 -49.1(7) . . . . ?
C42 Fe3 C45 C41 38.2(3) . . . . ?
C44 Fe3 C45 C41 118.7(6) . . . . ?
C38 Fe3 C45 C41 141.0(12) . . . . ?
C43 Fe3 C45 C41 81.8(4) . . . . ?
C36 Fe3 C45 C41 -88.4(4) . . . . ?
C40 Fe3 C45 C41 -132.8(3) . . . . ?
C39 Fe3 C45 C41 -174.3(3) . . . . ?
O3 P3 C46 C47 -75.2(4) . . . . ?
C36 P3 C46 C47 -175.9(4) . . . . ?
O3 P3 C46 C50 102.2(5) . . . . ?
C36 P3 C46 C50 1.4(6) . . . . ?
O3 P3 C46 Fe4 -159.6(3) . . . . ?
C36 P3 C46 Fe4 99.7(3) . . . . ?
C52 Fe4 C46 C47 -83.8(4) . . . . ?
C53 Fe4 C46 C47 -44.5(6) . . . . ?
C48 Fe4 C46 C47 37.3(3) . . . . ?
C51 Fe4 C46 C47 -129.0(3) . . . . ?
C50 Fe4 C46 C47 118.1(4) . . . . ?
C49 Fe4 C46 C47 80.7(3) . . . . ?
C55 Fe4 C46 C47 -170.1(4) . . . . ?
C54 Fe4 C46 C47 145.0(14) . . . . ?
C52 Fe4 C46 C50 158.1(3) . . . . ?
C47 Fe4 C46 C50 -118.1(4) . . . . ?
C53 Fe4 C46 C50 -162.6(4) . . . . ?
C48 Fe4 C46 C50 -80.8(3) . . . . ?
C51 Fe4 C46 C50 112.9(3) . . . . ?
C49 Fe4 C46 C50 -37.4(3) . . . . ?
C55 Fe4 C46 C50 71.8(4) . . . . ?
C54 Fe4 C46 C50 26.9(16) . . . . ?
C52 Fe4 C46 P3 26.8(4) . . . . ?
C47 Fe4 C46 P3 110.6(5) . . . . ?
C53 Fe4 C46 P3 66.1(6) . . . . ?
C48 Fe4 C46 P3 147.9(4) . . . . ?
C51 Fe4 C46 P3 -18.4(4) . . . . ?
C50 Fe4 C46 P3 -131.3(5) . . . . ?
C49 Fe4 C46 P3 -168.6(4) . . . . ?
C55 Fe4 C46 P3 -59.5(5) . . . . ?
C54 Fe4 C46 P3 -104.4(15) . . . . ?
C50 C46 C47 C48 -0.8(5) . . . . ?
P3 C46 C47 C48 177.3(4) . . . . ?
Fe4 C46 C47 C48 -59.8(4) . . . . ?
C50 C46 C47 Fe4 59.0(3) . . . . ?
P3 C46 C47 Fe4 -122.9(3) . . . . ?
C52 Fe4 C47 C48 -126.8(4) . . . . ?
C53 Fe4 C47 C48 -83.6(4) . . . . ?
C51 Fe4 C47 C48 -166.2(3) . . . . ?
C50 Fe4 C47 C48 81.2(4) . . . . ?
C49 Fe4 C47 C48 37.5(3) . . . . ?
C55 Fe4 C47 C48 174.4(15) . . . . ?
C54 Fe4 C47 C48 -50.8(6) . . . . ?
C46 Fe4 C47 C48 119.8(5) . . . . ?
C52 Fe4 C47 C46 113.4(3) . . . . ?
C53 Fe4 C47 C46 156.6(3) . . . . ?
C48 Fe4 C47 C46 -119.8(5) . . . . ?
C51 Fe4 C47 C46 74.1(4) . . . . ?
C50 Fe4 C47 C46 -38.6(3) . . . . ?
C49 Fe4 C47 C46 -82.3(3) . . . . ?
C55 Fe4 C47 C46 54.6(17) . . . . ?
C54 Fe4 C47 C46 -170.5(4) . . . . ?
C46 C47 C48 C49 0.5(6) . . . . ?
Fe4 C47 C48 C49 -59.8(4) . . . . ?
C46 C47 C48 Fe4 60.3(3) . . . . ?
C52 Fe4 C48 C47 72.3(4) . . . . ?
C53 Fe4 C48 C47 110.7(4) . . . . ?
C51 Fe4 C48 C47 54.4(11) . . . . ?
C50 Fe4 C48 C47 -81.9(3) . . . . ?
C49 Fe4 C48 C47 -119.4(5) . . . . ?
C55 Fe4 C48 C47 -178.4(4) . . . . ?
C54 Fe4 C48 C47 152.0(4) . . . . ?
C46 Fe4 C48 C47 -37.5(3) . . . . ?
C52 Fe4 C48 C49 -168.4(4) . . . . ?
C47 Fe4 C48 C49 119.4(5) . . . . ?
C53 Fe4 C48 C49 -130.0(4) . . . . ?
C51 Fe4 C48 C49 173.8(9) . . . . ?
C50 Fe4 C48 C49 37.5(3) . . . . ?
C55 Fe4 C48 C49 -59.0(6) . . . . ?
C54 Fe4 C48 C49 -88.6(4) . . . . ?
C46 Fe4 C48 C49 81.8(4) . . . . ?
C47 C48 C49 C50 0.0(6) . . . . ?
Fe4 C48 C49 C50 -59.2(4) . . . . ?
C47 C48 C49 Fe4 59.2(4) . . . . ?
C52 Fe4 C49 C48 37.1(11) . . . . ?
C47 Fe4 C49 C48 -37.6(3) . . . . ?
C53 Fe4 C49 C48 66.9(5) . . . . ?
C51 Fe4 C49 C48 -177.1(4) . . . . ?
C50 Fe4 C49 C48 -119.6(5) . . . . ?
C55 Fe4 C49 C48 149.2(4) . . . . ?
C54 Fe4 C49 C48 107.0(4) . . . . ?
C46 Fe4 C49 C48 -81.6(4) . . . . ?
C52 Fe4 C49 C50 156.6(9) . . . . ?
C47 Fe4 C49 C50 82.0(3) . . . . ?
C53 Fe4 C49 C50 -173.5(3) . . . . ?
C48 Fe4 C49 C50 119.6(5) . . . . ?
C51 Fe4 C49 C50 -57.5(6) . . . . ?
C55 Fe4 C49 C50 -91.2(4) . . . . ?
C54 Fe4 C49 C50 -133.4(4) . . . . ?
C46 Fe4 C49 C50 38.0(3) . . . . ?
C48 C49 C50 C46 -0.5(6) . . . . ?
Fe4 C49 C50 C46 -59.4(3) . . . . ?
C48 C49 C50 Fe4 58.9(4) . . . . ?
C47 C46 C50 C49 0.8(5) . . . . ?
P3 C46 C50 C49 -176.8(4) . . . . ?
Fe4 C46 C50 C49 59.4(4) . . . . ?
C47 C46 C50 Fe4 -58.6(3) . . . . ?
P3 C46 C50 Fe4 123.8(5) . . . . ?
C52 Fe4 C50 C49 -166.3(5) . . . . ?
C47 Fe4 C50 C49 -81.1(4) . . . . ?
C53 Fe4 C50 C49 21.7(11) . . . . ?
C48 Fe4 C50 C49 -37.4(3) . . . . ?
C51 Fe4 C50 C49 152.9(3) . . . . ?
C55 Fe4 C50 C49 108.3(3) . . . . ?
C54 Fe4 C50 C49 66.0(4) . . . . ?
C46 Fe4 C50 C49 -119.4(4) . . . . ?
C52 Fe4 C50 C46 -46.9(6) . . . . ?
C47 Fe4 C50 C46 38.3(3) . . . . ?
C53 Fe4 C50 C46 141.1(10) . . . . ?
C48 Fe4 C50 C46 82.0(3) . . . . ?
C51 Fe4 C50 C46 -87.7(3) . . . . ?
C49 Fe4 C50 C46 119.4(4) . . . . ?
C55 Fe4 C50 C46 -132.2(3) . . . . ?
C54 Fe4 C50 C46 -174.6(3) . . . . ?
O4 P4 C51 C55 -83.9(5) . . . . ?
C41 P4 C51 C55 16.1(6) . . . . ?
O4 P4 C51 C52 99.1(4) . . . . ?
C41 P4 C51 C52 -160.9(4) . . . . ?
O4 P4 C51 Fe4 -177.8(3) . . . . ?
C41 P4 C51 Fe4 -77.8(4) . . . . ?
C52 Fe4 C51 C55 118.1(5) . . . . ?
C47 Fe4 C51 C55 -175.5(4) . . . . ?
C53 Fe4 C51 C55 80.3(4) . . . . ?
C48 Fe4 C51 C55 139.9(10) . . . . ?
C50 Fe4 C51 C55 -88.3(4) . . . . ?
C49 Fe4 C51 C55 -48.7(6) . . . . ?
C54 Fe4 C51 C55 37.1(4) . . . . ?
C46 Fe4 C51 C55 -133.1(4) . . . . ?
C47 Fe4 C51 C52 66.4(4) . . . . ?
C53 Fe4 C51 C52 -37.8(4) . . . . ?
C48 Fe4 C51 C52 21.8(12) . . . . ?
C50 Fe4 C51 C52 153.6(3) . . . . ?
C49 Fe4 C51 C52 -166.8(5) . . . . ?
C55 Fe4 C51 C52 -118.1(5) . . . . ?
C54 Fe4 C51 C52 -81.1(4) . . . . ?
C46 Fe4 C51 C52 108.8(4) . . . . ?
C52 Fe4 C51 P4 -112.6(5) . . . . ?
C47 Fe4 C51 P4 -46.2(5) . . . . ?
C53 Fe4 C51 P4 -150.4(4) . . . . ?
C48 Fe4 C51 P4 -90.8(11) . . . . ?
C50 Fe4 C51 P4 41.0(4) . . . . ?
C49 Fe4 C51 P4 80.6(6) . . . . ?
C55 Fe4 C51 P4 129.3(5) . . . . ?
C54 Fe4 C51 P4 166.4(5) . . . . ?
C46 Fe4 C51 P4 -3.8(4) . . . . ?
C55 C51 C52 C53 -0.1(6) . . . . ?
P4 C51 C52 C53 177.6(4) . . . . ?
Fe4 C51 C52 C53 60.0(4) . . . . ?
C55 C51 C52 Fe4 -60.1(4) . . . . ?
P4 C51 C52 Fe4 117.6(4) . . . . ?
C47 Fe4 C52 C53 107.2(4) . . . . ?
C48 Fe4 C52 C53 66.9(5) . . . . ?
C51 Fe4 C52 C53 -119.0(5) . . . . ?
C50 Fe4 C52 C53 -177.0(5) . . . . ?
C49 Fe4 C52 C53 37.8(11) . . . . ?
C55 Fe4 C52 C53 -80.8(4) . . . . ?
C54 Fe4 C52 C53 -37.4(4) . . . . ?
C46 Fe4 C52 C53 150.0(4) . . . . ?
C47 Fe4 C52 C51 -133.8(3) . . . . ?
C53 Fe4 C52 C51 119.0(5) . . . . ?
C48 Fe4 C52 C51 -174.1(3) . . . . ?
C50 Fe4 C52 C51 -58.0(7) . . . . ?
C49 Fe4 C52 C51 156.8(8) . . . . ?
C55 Fe4 C52 C51 38.1(3) . . . . ?
C54 Fe4 C52 C51 81.6(4) . . . . ?
C46 Fe4 C52 C51 -91.0(4) . . . . ?
C51 C52 C53 C54 0.2(6) . . . . ?
Fe4 C52 C53 C54 60.1(4) . . . . ?
C51 C52 C53 Fe4 -59.9(4) . . . . ?
C52 Fe4 C53 C54 -119.1(6) . . . . ?
C47 Fe4 C53 C54 152.2(4) . . . . ?
C48 Fe4 C53 C54 110.5(4) . . . . ?
C51 Fe4 C53 C54 -80.8(4) . . . . ?
C50 Fe4 C53 C54 55.4(11) . . . . ?
C49 Fe4 C53 C54 72.7(5) . . . . ?
C55 Fe4 C53 C54 -37.0(4) . . . . ?
C46 Fe4 C53 C54 -177.7(4) . . . . ?
C47 Fe4 C53 C52 -88.6(4) . . . . ?
C48 Fe4 C53 C52 -130.4(4) . . . . ?
C51 Fe4 C53 C52 38.3(4) . . . . ?
C50 Fe4 C53 C52 174.5(9) . . . . ?
C49 Fe4 C53 C52 -168.2(4) . . . . ?
C55 Fe4 C53 C52 82.1(4) . . . . ?
C54 Fe4 C53 C52 119.1(6) . . . . ?
C46 Fe4 C53 C52 -58.6(6) . . . . ?
C52 C53 C54 C55 -0.3(7) . . . . ?
Fe4 C53 C54 C55 58.8(4) . . . . ?
C52 C53 C54 Fe4 -59.0(4) . . . . ?
C52 Fe4 C54 C53 38.1(4) . . . . ?
C47 Fe4 C54 C53 -50.1(6) . . . . ?
C48 Fe4 C54 C53 -83.5(4) . . . . ?
C51 Fe4 C54 C53 82.8(4) . . . . ?
C50 Fe4 C54 C53 -164.5(4) . . . . ?
C49 Fe4 C54 C53 -126.2(4) . . . . ?
C55 Fe4 C54 C53 120.2(6) . . . . ?
C46 Fe4 C54 C53 172.4(14) . . . . ?
C52 Fe4 C54 C55 -82.2(4) . . . . ?
C47 Fe4 C54 C55 -170.4(4) . . . . ?
C53 Fe4 C54 C55 -120.2(6) . . . . ?
C48 Fe4 C54 C55 156.3(4) . . . . ?
C51 Fe4 C54 C55 -37.4(4) . . . . ?
C50 Fe4 C54 C55 75.3(5) . . . . ?
C49 Fe4 C54 C55 113.6(4) . . . . ?
C46 Fe4 C54 C55 52.2(16) . . . . ?
C53 C54 C55 C51 0.2(6) . . . . ?
Fe4 C54 C55 C51 58.6(4) . . . . ?
C53 C54 C55 Fe4 -58.4(4) . . . . ?
C52 C51 C55 C54 0.0(6) . . . . ?
P4 C51 C55 C54 -177.3(4) . . . . ?
Fe4 C51 C55 C54 -59.2(4) . . . . ?
C52 C51 C55 Fe4 59.1(4) . . . . ?
P4 C51 C55 Fe4 -118.2(5) . . . . ?
C52 Fe4 C55 C54 81.1(4) . . . . ?
C47 Fe4 C55 C54 142.6(15) . . . . ?
C53 Fe4 C55 C54 36.9(4) . . . . ?
C48 Fe4 C55 C54 -44.4(7) . . . . ?
C51 Fe4 C55 C54 119.9(6) . . . . ?
C50 Fe4 C55 C54 -127.7(4) . . . . ?
C49 Fe4 C55 C54 -83.4(5) . . . . ?
C46 Fe4 C55 C54 -170.0(4) . . . . ?
C52 Fe4 C55 C51 -38.8(4) . . . . ?
C47 Fe4 C55 C51 22.6(18) . . . . ?
C53 Fe4 C55 C51 -83.0(4) . . . . ?
C48 Fe4 C55 C51 -164.3(4) . . . . ?
C50 Fe4 C55 C51 112.4(4) . . . . ?
C49 Fe4 C55 C51 156.7(3) . . . . ?
C54 Fe4 C55 C51 -119.9(6) . . . . ?
C46 Fe4 C55 C51 70.1(5) . . . . ?
P3 O3 C56 C61 31.5(7) . . . . ?
P3 O3 C56 C57 -151.7(4) . . . . ?
C61 C56 C57 C58 1.0(8) . . . . ?
O3 C56 C57 C58 -175.8(4) . . . . ?
C56 C57 C58 C59 0.0(8) . . . . ?
C57 C58 C59 C60 -1.4(8) . . . . ?
C57 C58 C59 C62 172.8(5) . . . . ?
C58 C59 C60 C61 1.8(8) . . . . ?
C62 C59 C60 C61 -172.6(5) . . . . ?
C57 C56 C61 C60 -0.6(8) . . . . ?
O3 C56 C61 C60 176.0(5) . . . . ?
C59 C60 C61 C56 -0.9(9) . . . . ?
C58 C59 C62 C65 138.6(5) . . . 2_576 ?
C60 C59 C62 C65 -47.3(7) . . . 2_576 ?
C58 C59 C62 C63 18.2(7) . . . . ?
C60 C59 C62 C63 -167.7(5) . . . . ?
C58 C59 C62 C64 -99.6(6) . . . . ?
C60 C59 C62 C64 74.4(6) . . . . ?
C70 C65 C66 C67 -0.1(9) . . . . ?
C62 C65 C66 C67 -173.9(6) 2_576 . . . ?
C65 C66 C67 C68 1.7(10) . . . . ?
C66 C67 C68 C69 -2.2(9) . . . . ?
C66 C67 C68 O4 175.7(5) . . . . ?
P4 O4 C68 C67 115.6(5) . . . . ?
P4 O4 C68 C69 -66.6(6) . . . . ?
C67 C68 C69 C70 1.0(8) . . . . ?
O4 C68 C69 C70 -176.8(5) . . . . ?
C68 C69 C70 C65 0.7(9) . . . . ?
C66 C65 C70 C69 -1.1(8) . . . . ?
C62 C65 C70 C69 173.0(5) 2_576 . . . ?
C76 C71 C72 C73 0.7(15) . . . . ?
Cl1 C71 C72 C73 -179.1(8) . . . . ?
C76 C71 C72 Cl2 -178.4(8) . . . . ?
Cl1 C71 C72 Cl2 1.8(13) . . . . ?
C71 C72 C73 C74 -1.5(16) . . . . ?
Cl2 C72 C73 C74 177.6(9) . . . . ?
C72 C73 C74 C75 1.4(15) . . . . ?
C73 C74 C75 C76 -0.6(16) . . . . ?
C74 C75 C76 C71 -0.2(16) . . . . ?
C72 C71 C76 C75 0.1(14) . . . . ?
Cl1 C71 C76 C75 179.9(8) . . . . ?
C82 C77 C78 C79 1.7(15) . . . . ?
Cl3 C77 C78 C79 -177.2(8) . . . . ?
C82 C77 C78 Cl4 180.0(8) . . . . ?
Cl3 C77 C78 Cl4 1.1(13) . . . . ?
C77 C78 C79 C80 -1.4(14) . . . . ?
Cl4 C78 C79 C80 -179.6(7) . . . . ?
C78 C79 C80 C81 0.2(14) . . . . ?
C79 C80 C81 C82 0.7(15) . . . . ?
C80 C81 C82 C77 -0.4(15) . . . . ?
C78 C77 C82 C81 -0.8(15) . . . . ?
Cl3 C77 C82 C81 178.2(8) . . . . ?
C88 C83 C84 C85 -7(4) . . . . ?
Cl5 C83 C84 C85 173(2) . . . . ?
C88 C83 C84 Cl6 -179(2) . . . . ?
Cl5 C83 C84 Cl6 1(3) . . . . ?
C83 C84 C85 C86 8(4) . . . . ?
Cl6 C84 C85 C86 -179.5(18) . . . . ?
C84 C85 C86 C87 -4(3) . . . . ?
C85 C86 C87 C88 -1(3) . . . . ?
C86 C87 C88 C83 3(3) . . . . ?
C84 C83 C88 C87 1(4) . . . . ?
Cl5 C83 C88 C87 -179(2) . . . . ?
C94 C89 C90 C91 -1.1(13) . . . . ?
Cl7 C89 C90 C91 180.0(7) . . . . ?
C94 C89 C90 Cl8 177.5(6) . . . . ?
Cl7 C89 C90 Cl8 -1.3(10) . . . . ?
C89 C90 C91 C92 0.1(14) . . . . ?
Cl8 C90 C91 C92 -178.7(8) . . . . ?
C90 C91 C92 C93 0.4(17) . . . . ?
C91 C92 C93 C94 0.3(19) . . . . ?
C92 C93 C94 C89 -1.4(16) . . . . ?
C90 C89 C94 C93 1.9(14) . . . . ?
Cl7 C89 C94 C93 -179.1(8) . . . . ?
C100 C95 C96 C101 164(7) 2_575 . . 2_575 ?
C101 C95 C96 C100 -164(7) 2_575 . . 2_575 ?
C101 C95 C96 C97 -168(5) 2_575 . . . ?
C100 C95 C96 C97 -4(3) 2_575 . . . ?
C101 C95 C96 C99 -165(6) 2_575 . . 2_575 ?
C100 C95 C96 C99 0(2) 2_575 . . 2_575 ?
C101 C96 C97 C99 168(5) 2_575 . . 2_575 ?
C100 C96 C97 C99 168(5) 2_575 . . 2_575 ?
C95 C96 C97 C99 173(2) . . . 2_575 ?
C101 C96 C97 C100 0(3) 2_575 . . 2_575 ?
C95 C96 C97 C100 5(4) . . . 2_575 ?
C99 C96 C97 C100 -168(5) 2_575 . . 2_575 ?
C101 C96 C97 C98 174(2) 2_575 . . . ?
C100 C96 C97 C98 175(4) 2_575 . . . ?
C95 C96 C97 C98 -180.0 . . . . ?
C99 C96 C97 C98 7(2) 2_575 . . . ?
C101 C96 C97 C98 168(6) 2_575 . . 2_575 ?
C100 C96 C97 C98 168(8) 2_575 . . 2_575 ?
C95 C96 C97 C98 173(4) . . . 2_575 ?
C99 C96 C97 C98 0(4) 2_575 . . 2_575 ?
C100 C97 C98 C99 0(7) 2_575 . . 2_575 ?
C96 C97 C98 C99 -12(4) . . . 2_575 ?
C98 C97 C98 C99 164(6) 2_575 . . 2_575 ?
C99 C97 C98 C98 -164(6) 2_575 . . 2_575 ?
C100 C97 C98 C98 -164(10) 2_575 . . 2_575 ?
C96 C97 C98 C98 -176(3) . . . 2_575 ?
C99 C97 C98 C99 -168(4) 2_575 . . . ?
C100 C97 C98 C99 -168(8) 2_575 . . . ?
C96 C97 C98 C99 180.0 . . . . ?
C98 C97 C98 C99 -4(3) 2_575 . . . ?
C99 C97 C98 C97 -164(6) 2_575 . . 2_575 ?
C100 C97 C98 C97 -164(9) 2_575 . . 2_575 ?
C96 C97 C98 C97 -176.1(16) . . . 2_575 ?
C98 C97 C98 C97 0(2) 2_575 . . 2_575 ?
C99 C98 C99 C97 168(4) 2_575 . . 2_575 ?
C98 C98 C99 C97 168(5) 2_575 . . 2_575 ?
C97 C98 C99 C97 173(3) . . . 2_575 ?
C99 C98 C99 C98 0(3) 2_575 . . 2_575 ?
C97 C98 C99 C98 5(3) . . . 2_575 ?
C97 C98 C99 C98 -168(5) 2_575 . . 2_575 ?
C99 C98 C99 C100 174.6(19) 2_575 . . . ?
C98 C98 C99 C100 175(3) 2_575 . . . ?
C97 C98 C99 C100 180.0 . . . . ?
C97 C98 C99 C100 7(3) 2_575 . . . ?
C99 C98 C99 C96 168(6) 2_575 . . 2_575 ?
C98 C98 C99 C96 168(8) 2_575 . . 2_575 ?
C97 C98 C99 C96 174(4) . . . 2_575 ?
C97 C98 C99 C96 0(3) 2_575 . . 2_575 ?
C98 C99 C100 C97 0(7) 2_575 . . 2_575 ?
C98 C99 C100 C97 -12(5) . . . 2_575 ?
C96 C99 C100 C97 164(7) 2_575 . . 2_575 ?
C97 C99 C100 C96 -164(7) 2_575 . . 2_575 ?
C98 C99 C100 C96 -163(11) 2_575 . . 2_575 ?
C98 C99 C100 C96 -176(3) . . . 2_575 ?
C97 C99 C100 C101 -168(5) 2_575 . . . ?
C98 C99 C100 C101 -167(8) 2_575 . . . ?
C98 C99 C100 C101 -180.0 . . . . ?
C96 C99 C100 C101 -4(3) 2_575 . . . ?
C97 C99 C100 C95 -164(6) 2_575 . . 2_575 ?
C98 C99 C100 C95 -163(10) 2_575 . . 2_575 ?
C98 C99 C100 C95 -176.0(16) . . . 2_575 ?
C96 C99 C100 C95 0.1(15) 2_575 . . 2_575 ?
C97 C100 C101 C95 168(5) 2_575 . . 2_575 ?
C96 C100 C101 C95 168(6) 2_575 . . 2_575 ?
C99 C100 C101 C95 174(3) . . . 2_575 ?
C97 C100 C101 C96 0(3) 2_575 . . 2_575 ?
C99 C100 C101 C96 6(4) . . . 2_575 ?
C95 C100 C101 C96 -168(6) 2_575 . . 2_575 ?
